data_4129532
loop_
_publ_author_name
'Smiles, Danil E.'
'Wu, Guang'
'Hrob\'arik, Peter'
'Hayton, Trevor W.'

_publ_section_title
;
 Use of (77)Se and (125)Te NMR Spectroscopy to Probe Covalency of the
 Actinide-Chalcogen Bonding in [Th(En){N(SiMe3)2}3](-) (E = Se, Te; n = 1,
 2) and Their Oxo-Uranium(VI) Congeners.
;
_journal_issue 3
_journal_name_full 'Journal of the American Chemical Society'
_journal_page_first 814
_journal_page_last 825
_journal_paper_doi 10.1021/jacs.5b07767
_journal_volume 138
_journal_year 2016
_chemical_formula_sum 'C32 H83 K N3 O6.5 Si6 Te Th'
_chemical_formula_weight 1181.29
_space_group_IT_number 2
_space_group_name_Hall '-P 1'
_space_group_name_H-M_alt 'P -1'
_symmetry_cell_setting triclinic
_symmetry_space_group_name_H-M 'P -1'
_atom_sites_solution_hydrogens geom
_atom_sites_solution_primary direct
_atom_sites_solution_secondary difmap
_audit_creation_method SHELXL-97
_cell_angle_alpha 102.717(3)
_cell_angle_beta 93.748(3)
_cell_angle_gamma 101.784(3)
_cell_formula_units_Z 8
_cell_length_a 11.5257(8)
_cell_length_b 22.5872(16)
_cell_length_c 43.507(3)
_cell_measurement_temperature 100(2)
_cell_volume 10743.2(13)
_computing_structure_refinement 'SHELXL-97 (Sheldrick, 2008)'
_computing_structure_solution 'SHELXS-97 (Sheldrick, 2008)'
_diffrn_ambient_temperature 100(2)
_diffrn_measured_fraction_theta_full 0.985
_diffrn_measured_fraction_theta_max 0.985
_diffrn_measurement_device_type 'Bruker KAPPA APEX II'
_diffrn_radiation_monochromator graphite
_diffrn_radiation_source 'fine-focus sealed tube'
_diffrn_radiation_type MoK\a
_diffrn_radiation_wavelength 0.71073
_diffrn_reflns_av_R_equivalents 0.0601
_diffrn_reflns_av_sigmaI/netI 0.0598
_diffrn_reflns_limit_h_max 14
_diffrn_reflns_limit_h_min -14
_diffrn_reflns_limit_k_max 29
_diffrn_reflns_limit_k_min -29
_diffrn_reflns_limit_l_max 56
_diffrn_reflns_limit_l_min -54
_diffrn_reflns_number 214801
_diffrn_reflns_theta_full 27.39
_diffrn_reflns_theta_max 27.39
_diffrn_reflns_theta_min 0.95
_exptl_absorpt_coefficient_mu 3.556
_exptl_absorpt_correction_T_max 0.7455
_exptl_absorpt_correction_T_min 0.5090
_exptl_absorpt_correction_type multi-scan
_exptl_absorpt_process_details SADABS
_exptl_crystal_colour colorless
_exptl_crystal_density_diffrn 1.461
_exptl_crystal_density_method 'not measured'
_exptl_crystal_description plate
_exptl_crystal_F_000 4744
_exptl_crystal_size_max 0.4
_exptl_crystal_size_mid 0.2
_exptl_crystal_size_min 0.05
_refine_diff_density_max 8.218
_refine_diff_density_min -8.490
_refine_diff_density_rms 0.345
_refine_ls_extinction_method none
_refine_ls_goodness_of_fit_ref 1.072
_refine_ls_hydrogen_treatment mixed
_refine_ls_matrix_type full
_refine_ls_number_parameters 1037
_refine_ls_number_reflns 48048
_refine_ls_number_restraints 15
_refine_ls_restrained_S_all 1.072
_refine_ls_R_factor_all 0.1378
_refine_ls_R_factor_gt 0.1231
_refine_ls_shift/su_max 0.001
_refine_ls_shift/su_mean 0.000
_refine_ls_structure_factor_coef Fsqd
_refine_ls_weighting_details 'calc w=1/[\s^2^(Fo^2^)+(0.0000P)^2^+1078.0410P] where P=(Fo^2^+2Fc^2^)/3'
_refine_ls_weighting_scheme calc
_refine_ls_wR_factor_gt 0.2642
_refine_ls_wR_factor_ref 0.2716
_reflns_number_gt 40948
_reflns_number_total 48048
_reflns_threshold_expression >2sigma(I)
_cod_data_source_file ja5b07767_si_001.cif
_cod_data_source_block complex_5
_cod_depositor_comments
;
The following automatic conversions were performed:

data item '_symmetry_cell_setting' value 'Triclinic' was changed to
'triclinic' in accordance with the
/home/saulius/struct/COD-crude-data/automatic-downloads/DataCite-retrospective/ACS/depositions/lib/dictionaries/cif_core.dic
dictionary named 'cif_core.dic' version 2.4.2 last updated on
2011-04-26.

Automatic conversion script
Id: cif_fix_values 6909 2019-04-08 15:41:33Z antanas 
;
_cod_original_cell_volume 10743.3(13)
_cod_original_sg_symbol_H-M P-1
_cod_original_formula_sum 'C32 H83 K N3 O6.50 Si6 Te Th'
_cod_database_code 4129532

loop_
_symmetry_equiv_pos_as_xyz
'x, y, z'
'-x, -y, -z'

loop_
_atom_site_label
_atom_site_type_symbol
_atom_site_fract_x
_atom_site_fract_y
_atom_site_fract_z
_atom_site_U_iso_or_equiv
_atom_site_adp_type
_atom_site_occupancy
_atom_site_symmetry_multiplicity
_atom_site_calc_flag
_atom_site_refinement_flags
C99A C -0.068(6) 0.007(2) 0.0267(11) 0.10(2) Uiso 0.50 1 d PD
C1 C 1.1610(18) 0.8465(10) 0.5086(5) 0.036(2) Uani 1 1 d .
H1A H 1.2189 0.8537 0.5272 0.054 Uiso 1 1 calc R
H1B H 1.1999 0.8644 0.4923 0.054 Uiso 1 1 calc R
H1C H 1.1302 0.8016 0.5002 0.054 Uiso 1 1 calc R
C2 C 0.971(2) 0.9058(10) 0.4841(5) 0.040(2) Uani 1 1 d .
H2A H 0.9464 0.8683 0.4668 0.060 Uiso 1 1 calc R
H2B H 1.0329 0.9362 0.4778 0.060 Uiso 1 1 calc R
H2C H 0.9023 0.9239 0.4890 0.060 Uiso 1 1 calc R
C3 C 1.102(2) 0.9575(10) 0.5504(5) 0.045(3) Uani 1 1 d .
H3A H 1.0394 0.9784 0.5584 0.067 Uiso 1 1 calc R
H3B H 1.1575 0.9850 0.5408 0.067 Uiso 1 1 calc R
H3C H 1.1450 0.9474 0.5680 0.067 Uiso 1 1 calc R
C4 C 0.7664(19) 0.9263(11) 0.5410(6) 0.044(3) Uani 1 1 d .
H4A H 0.8334 0.9603 0.5402 0.067 Uiso 1 1 calc R
H4B H 0.7108 0.9427 0.5549 0.067 Uiso 1 1 calc R
H4C H 0.7250 0.9074 0.5196 0.067 Uiso 1 1 calc R
C5 C 0.691(2) 0.8041(12) 0.5589(7) 0.061(4) Uani 1 1 d .
H5A H 0.6570 0.7813 0.5373 0.091 Uiso 1 1 calc R
H5B H 0.6317 0.8238 0.5696 0.091 Uiso 1 1 calc R
H5C H 0.7142 0.7751 0.5706 0.091 Uiso 1 1 calc R
C6 C 0.891(2) 0.9017(11) 0.5991(5) 0.042(3) Uani 1 1 d .
H6A H 0.9155 0.8703 0.6088 0.063 Uiso 1 1 calc R
H6B H 0.8319 0.9192 0.6111 0.063 Uiso 1 1 calc R
H6C H 0.9609 0.9350 0.5994 0.063 Uiso 1 1 calc R
C7 C 1.158(2) 0.8148(13) 0.5881(5) 0.059(4) Uani 1 1 d .
H7A H 1.1604 0.8417 0.5732 0.089 Uiso 1 1 calc R
H7B H 1.2162 0.8361 0.6068 0.089 Uiso 1 1 calc R
H7C H 1.0782 0.8058 0.5947 0.089 Uiso 1 1 calc R
C8 C 1.199(2) 0.6944(12) 0.6000(5) 0.052(4) Uani 1 1 d .
H8A H 1.1207 0.6658 0.5981 0.077 Uiso 1 1 calc R
H8B H 1.2153 0.7228 0.6211 0.077 Uiso 1 1 calc R
H8C H 1.2606 0.6703 0.5969 0.077 Uiso 1 1 calc R
C9 C 1.354(2) 0.7607(13) 0.5593(6) 0.055(3) Uani 1 1 d .
H9A H 1.3761 0.7228 0.5481 0.082 Uiso 1 1 calc R
H9B H 1.4073 0.7794 0.5790 0.082 Uiso 1 1 calc R
H9C H 1.3599 0.7904 0.5457 0.082 Uiso 1 1 calc R
C10 C 1.1943(17) 0.5859(9) 0.5346(5) 0.035(2) Uani 1 1 d .
H10A H 1.2700 0.6100 0.5469 0.053 Uiso 1 1 calc R
H10B H 1.2082 0.5493 0.5197 0.053 Uiso 1 1 calc R
H10C H 1.1382 0.5725 0.5490 0.053 Uiso 1 1 calc R
C11 C 1.2324(18) 0.6553(10) 0.4817(5) 0.037(2) Uani 1 1 d .
H11A H 1.1979 0.6799 0.4691 0.055 Uiso 1 1 calc R
H11B H 1.2424 0.6168 0.4676 0.055 Uiso 1 1 calc R
H11C H 1.3103 0.6795 0.4926 0.055 Uiso 1 1 calc R
C12 C 0.9896(17) 0.5844(9) 0.4902(5) 0.034(2) Uani 1 1 d .
H12A H 0.9346 0.5737 0.5055 0.051 Uiso 1 1 calc R
H12B H 1.0064 0.5462 0.4775 0.051 Uiso 1 1 calc R
H12C H 0.9531 0.6059 0.4763 0.051 Uiso 1 1 calc R
C13 C 0.496(2) 0.5883(11) 0.5096(6) 0.048(3) Uani 1 1 d .
H13A H 0.5113 0.5545 0.5189 0.071 Uiso 1 1 calc R
H13B H 0.4318 0.5714 0.4920 0.071 Uiso 1 1 calc R
H13C H 0.4718 0.6197 0.5258 0.071 Uiso 1 1 calc R
C14 C 0.5875(19) 0.6840(9) 0.4761(5) 0.037(2) Uani 1 1 d .
H14A H 0.5637 0.7154 0.4923 0.055 Uiso 1 1 calc R
H14B H 0.5199 0.6638 0.4597 0.055 Uiso 1 1 calc R
H14C H 0.6544 0.7041 0.4664 0.055 Uiso 1 1 calc R
C15 C 0.6672(18) 0.5625(9) 0.4641(5) 0.039(2) Uani 1 1 d .
H15A H 0.7363 0.5795 0.4542 0.059 Uiso 1 1 calc R
H15B H 0.5981 0.5450 0.4480 0.059 Uiso 1 1 calc R
H15C H 0.6852 0.5297 0.4738 0.059 Uiso 1 1 calc R
C16 C 0.7677(19) 0.5558(10) 0.5565(5) 0.041(2) Uani 1 1 d .
H16A H 0.7060 0.5274 0.5404 0.062 Uiso 1 1 calc R
H16B H 0.7586 0.5450 0.5770 0.062 Uiso 1 1 calc R
H16C H 0.8467 0.5519 0.5504 0.062 Uiso 1 1 calc R
C17 C 0.6191(19) 0.6461(10) 0.5813(5) 0.039(2) Uani 1 1 d .
H17A H 0.6103 0.6893 0.5848 0.058 Uiso 1 1 calc R
H17B H 0.6295 0.6354 0.6017 0.058 Uiso 1 1 calc R
H17C H 0.5476 0.6182 0.5685 0.058 Uiso 1 1 calc R
C18 C 0.8804(19) 0.6938(10) 0.5871(5) 0.039(2) Uani 1 1 d .
H18A H 0.8836 0.7359 0.5842 0.058 Uiso 1 1 calc R
H18B H 0.9552 0.6817 0.5821 0.058 Uiso 1 1 calc R
H18C H 0.8690 0.6931 0.6091 0.058 Uiso 1 1 calc R
C19 C 0.550(2) 0.6489(11) 0.3538(6) 0.051(3) Uani 1 1 d .
H19A H 0.4616 0.6350 0.3497 0.061 Uiso 1 1 calc R
H19B H 0.5697 0.6803 0.3743 0.061 Uiso 1 1 calc R
C20 C 0.594(2) 0.6755(11) 0.3296(6) 0.052(3) Uani 1 1 d .
H20A H 0.5532 0.7093 0.3274 0.062 Uiso 1 1 calc R
H20B H 0.5756 0.6435 0.3092 0.062 Uiso 1 1 calc R
C21 C 0.766(3) 0.7239(12) 0.3105(6) 0.060(4) Uani 1 1 d .
H21A H 0.7202 0.7532 0.3047 0.072 Uiso 1 1 calc R
H21B H 0.7621 0.6896 0.2916 0.072 Uiso 1 1 calc R
C22 C 0.895(2) 0.7573(12) 0.3219(6) 0.054(3) Uani 1 1 d .
H22A H 0.9297 0.7783 0.3058 0.065 Uiso 1 1 calc R
H22B H 0.8994 0.7891 0.3419 0.065 Uiso 1 1 calc R
C23 C 1.076(2) 0.7381(12) 0.3375(6) 0.054(3) Uani 1 1 d .
H23A H 1.0821 0.7662 0.3589 0.065 Uiso 1 1 calc R
H23B H 1.1101 0.7632 0.3229 0.065 Uiso 1 1 calc R
C24 C 1.143(3) 0.6885(13) 0.3390(6) 0.055(3) Uani 1 1 d .
H24A H 1.1305 0.6580 0.3183 0.066 Uiso 1 1 calc R
H24B H 1.2291 0.7070 0.3446 0.066 Uiso 1 1 calc R
C25 C 1.159(3) 0.6121(12) 0.3677(7) 0.058(3) Uani 1 1 d .
H25A H 1.2442 0.6317 0.3756 0.070 Uiso 1 1 calc R
H25B H 1.1562 0.5812 0.3475 0.070 Uiso 1 1 calc R
C26 C 1.102(2) 0.5805(12) 0.3916(6) 0.053(3) Uani 1 1 d .
H26A H 1.1506 0.5527 0.3977 0.064 Uiso 1 1 calc R
H26B H 1.0956 0.6120 0.4108 0.064 Uiso 1 1 calc R
C27 C 0.932(2) 0.5124(14) 0.3993(7) 0.061(4) Uani 1 1 d .
H27A H 0.9322 0.5414 0.4200 0.074 Uiso 1 1 calc R
H27B H 0.9759 0.4807 0.4028 0.074 Uiso 1 1 calc R
C28 C 0.806(2) 0.4815(13) 0.3855(7) 0.059(3) Uani 1 1 d .
H28A H 0.8049 0.4549 0.3640 0.071 Uiso 1 1 calc R
H28B H 0.7678 0.4551 0.3990 0.071 Uiso 1 1 calc R
C29 C 0.614(2) 0.5070(12) 0.3766(6) 0.053(3) Uani 1 1 d .
H29A H 0.5824 0.4839 0.3922 0.064 Uiso 1 1 calc R
H29B H 0.5939 0.4786 0.3551 0.064 Uiso 1 1 calc R
C30 C 0.560(2) 0.5632(12) 0.3780(6) 0.053(3) Uani 1 1 d .
H30A H 0.4724 0.5496 0.3741 0.064 Uiso 1 1 calc R
H30B H 0.5815 0.5913 0.3995 0.064 Uiso 1 1 calc R
C31 C 0.1248(18) 0.6860(10) 0.2509(5) 0.036(2) Uani 1 1 d .
H31A H 0.1645 0.7250 0.2660 0.054 Uiso 1 1 calc R
H31B H 0.0664 0.6614 0.2612 0.054 Uiso 1 1 calc R
H31C H 0.0840 0.6953 0.2326 0.054 Uiso 1 1 calc R
C32 C 0.303(2) 0.6194(10) 0.2725(5) 0.040(2) Uani 1 1 d .
H32A H 0.3691 0.5993 0.2669 0.060 Uiso 1 1 calc R
H32B H 0.2415 0.5907 0.2799 0.060 Uiso 1 1 calc R
H32C H 0.3331 0.6572 0.2895 0.060 Uiso 1 1 calc R
C33 C 0.158(2) 0.5660(10) 0.2087(5) 0.045(3) Uani 1 1 d .
H33A H 0.1141 0.5755 0.1909 0.067 Uiso 1 1 calc R
H33B H 0.1015 0.5417 0.2196 0.067 Uiso 1 1 calc R
H33C H 0.2156 0.5418 0.2006 0.067 Uiso 1 1 calc R
C34 C 0.4925(19) 0.5886(11) 0.2141(6) 0.044(3) Uani 1 1 d .
H34A H 0.5337 0.6078 0.2355 0.067 Uiso 1 1 calc R
H34B H 0.5480 0.5714 0.2005 0.067 Uiso 1 1 calc R
H34C H 0.4248 0.5551 0.2150 0.067 Uiso 1 1 calc R
C35 C 0.580(2) 0.7046(12) 0.1938(7) 0.061(4) Uani 1 1 d .
H35A H 0.5621 0.7338 0.1816 0.091 Uiso 1 1 calc R
H35B H 0.6344 0.6809 0.1831 0.091 Uiso 1 1 calc R
H35C H 0.6182 0.7278 0.2151 0.091 Uiso 1 1 calc R
C36 C 0.365(2) 0.6082(11) 0.1561(5) 0.042(3) Uani 1 1 d .
H36A H 0.2997 0.5733 0.1570 0.063 Uiso 1 1 calc R
H36B H 0.4239 0.5925 0.1434 0.063 Uiso 1 1 calc R
H36C H 0.3323 0.6375 0.1463 0.063 Uiso 1 1 calc R
C37 C 0.638(2) 0.8504(14) 0.1587(5) 0.059(4) Uani 1 1 d .
H37A H 0.6971 0.8897 0.1616 0.089 Uiso 1 1 calc R
H37B H 0.6087 0.8341 0.1361 0.089 Uiso 1 1 calc R
H37C H 0.6751 0.8201 0.1663 0.089 Uiso 1 1 calc R
C38 C 0.380(2) 0.8001(12) 0.1568(5) 0.052(4) Uani 1 1 d .
H38A H 0.3833 0.7600 0.1614 0.077 Uiso 1 1 calc R
H38B H 0.3853 0.7975 0.1342 0.077 Uiso 1 1 calc R
H38C H 0.3037 0.8105 0.1622 0.077 Uiso 1 1 calc R
C39 C 0.486(2) 0.9428(13) 0.1799(6) 0.055(3) Uani 1 1 d .
H39A H 0.4138 0.9493 0.1899 0.082 Uiso 1 1 calc R
H39B H 0.4750 0.9452 0.1577 0.082 Uiso 1 1 calc R
H39C H 0.5546 0.9750 0.1912 0.082 Uiso 1 1 calc R
C40 C 0.6174(17) 0.9602(9) 0.2777(5) 0.035(2) Uani 1 1 d .
H40A H 0.5830 0.9881 0.2674 0.053 Uiso 1 1 calc R
H40B H 0.6931 0.9832 0.2904 0.053 Uiso 1 1 calc R
H40C H 0.5619 0.9439 0.2916 0.053 Uiso 1 1 calc R
C41 C 0.7735(18) 0.9283(10) 0.2278(5) 0.037(2) Uani 1 1 d .
H41A H 0.8020 0.8949 0.2140 0.055 Uiso 1 1 calc R
H41B H 0.8380 0.9529 0.2442 0.055 Uiso 1 1 calc R
H41C H 0.7484 0.9552 0.2150 0.055 Uiso 1 1 calc R
C42 C 0.7011(18) 0.8393(9) 0.2678(5) 0.034(2) Uani 1 1 d .
H42A H 0.6343 0.8147 0.2756 0.051 Uiso 1 1 calc R
H42B H 0.7602 0.8634 0.2857 0.051 Uiso 1 1 calc R
H42C H 0.7381 0.8114 0.2530 0.051 Uiso 1 1 calc R
C43 C 0.060(2) 0.8149(11) 0.1507(6) 0.048(3) Uani 1 1 d .
H43A H -0.0043 0.8373 0.1526 0.071 Uiso 1 1 calc R
H43B H 0.0441 0.7829 0.1308 0.071 Uiso 1 1 calc R
H43C H 0.1360 0.8442 0.1511 0.071 Uiso 1 1 calc R
C44 C 0.0933(19) 0.6970(9) 0.1683(5) 0.037(2) Uani 1 1 d .
H44A H 0.1693 0.7006 0.1593 0.055 Uiso 1 1 calc R
H44B H 0.0281 0.6741 0.1517 0.055 Uiso 1 1 calc R
H44C H 0.0951 0.6747 0.1852 0.055 Uiso 1 1 calc R
C45 C -0.0830(17) 0.7632(10) 0.1971(5) 0.039(2) Uani 1 1 d .
H45A H -0.0862 0.7401 0.2137 0.059 Uiso 1 1 calc R
H45B H -0.1399 0.7391 0.1787 0.059 Uiso 1 1 calc R
H45C H -0.1037 0.8033 0.2052 0.059 Uiso 1 1 calc R
C46 C 0.3011(18) 0.9395(10) 0.2570(5) 0.041(2) Uani 1 1 d .
H46A H 0.3386 0.9195 0.2716 0.062 Uiso 1 1 calc R
H46B H 0.2893 0.9797 0.2688 0.062 Uiso 1 1 calc R
H46C H 0.3527 0.9460 0.2405 0.062 Uiso 1 1 calc R
C47 C 0.0868(19) 0.9340(10) 0.2132(5) 0.039(2) Uani 1 1 d .
H47A H 0.1446 0.9480 0.1993 0.058 Uiso 1 1 calc R
H47B H 0.0672 0.9702 0.2271 0.058 Uiso 1 1 calc R
H47C H 0.0142 0.9076 0.2003 0.058 Uiso 1 1 calc R
C48 C 0.0594(19) 0.8776(10) 0.2704(5) 0.039(2) Uani 1 1 d .
H48A H -0.0217 0.8550 0.2612 0.058 Uiso 1 1 calc R
H48B H 0.0569 0.9184 0.2836 0.058 Uiso 1 1 calc R
H48C H 0.0934 0.8537 0.2835 0.058 Uiso 1 1 calc R
C49 C 0.468(2) 1.0363(11) 0.3558(6) 0.051(3) Uani 1 1 d .
H49A H 0.4912 1.0562 0.3383 0.061 Uiso 1 1 calc R
H49B H 0.4786 1.0694 0.3756 0.061 Uiso 1 1 calc R
C50 C 0.341(2) 1.0017(11) 0.3488(6) 0.052(3) Uani 1 1 d .
H50A H 0.2915 1.0307 0.3448 0.062 Uiso 1 1 calc R
H50B H 0.3327 0.9686 0.3291 0.062 Uiso 1 1 calc R
C51 C 0.182(3) 0.9375(12) 0.3649(6) 0.060(4) Uani 1 1 d .
H51A H 0.1788 0.9033 0.3460 0.072 Uiso 1 1 calc R
H51B H 0.1259 0.9629 0.3598 0.072 Uiso 1 1 calc R
C52 C 0.143(3) 0.9105(12) 0.3921(6) 0.054(3) Uani 1 1 d .
H52A H 0.1505 0.9444 0.4114 0.065 Uiso 1 1 calc R
H52B H 0.0590 0.8875 0.3872 0.065 Uiso 1 1 calc R
C54 C 0.267(2) 0.8008(13) 0.4268(6) 0.055(3) Uani 1 1 d .
H54A H 0.2516 0.7846 0.4459 0.066 Uiso 1 1 calc R
H54B H 0.2410 0.7654 0.4080 0.066 Uiso 1 1 calc R
C55 C 0.455(2) 0.7781(12) 0.4302(7) 0.058(3) Uani 1 1 d .
H55A H 0.4359 0.7436 0.4109 0.070 Uiso 1 1 calc R
H55B H 0.4379 0.7607 0.4488 0.070 Uiso 1 1 calc R
C56 C 0.579(2) 0.8089(12) 0.4335(6) 0.053(3) Uani 1 1 d .
H56A H 0.5964 0.8438 0.4526 0.064 Uiso 1 1 calc R
H56B H 0.6286 0.7792 0.4366 0.064 Uiso 1 1 calc R
C57 C 0.735(2) 0.8575(14) 0.4088(7) 0.061(4) Uani 1 1 d .
H57A H 0.7810 0.8246 0.4084 0.074 Uiso 1 1 calc R
H57B H 0.7636 0.8901 0.4287 0.074 Uiso 1 1 calc R
C58 C 0.755(2) 0.8849(13) 0.3809(7) 0.059(3) Uani 1 1 d .
H58A H 0.8412 0.8985 0.3796 0.071 Uiso 1 1 calc R
H58B H 0.7186 0.8536 0.3611 0.071 Uiso 1 1 calc R
C59 C 0.729(2) 0.9684(12) 0.3609(6) 0.053(3) Uani 1 1 d .
H59A H 0.7055 0.9394 0.3397 0.064 Uiso 1 1 calc R
H59B H 0.8164 0.9854 0.3631 0.064 Uiso 1 1 calc R
C60 C 0.665(2) 1.0209(12) 0.3636(6) 0.053(3) Uani 1 1 d .
H60A H 0.6877 1.0500 0.3848 0.064 Uiso 1 1 calc R
H60B H 0.6860 1.0443 0.3473 0.064 Uiso 1 1 calc R
C61 C 0.4556(18) 0.3302(10) 0.3315(5) 0.036(2) Uani 1 1 d .
H61A H 0.4532 0.3592 0.3177 0.054 Uiso 1 1 calc R
H61B H 0.5166 0.3498 0.3496 0.054 Uiso 1 1 calc R
H61C H 0.3775 0.3198 0.3391 0.054 Uiso 1 1 calc R
C62 C 0.6483(19) 0.2792(10) 0.2970(5) 0.040(2) Uani 1 1 d .
H62A H 0.6755 0.2412 0.2882 0.060 Uiso 1 1 calc R
H62B H 0.7025 0.3038 0.3159 0.060 Uiso 1 1 calc R
H62C H 0.6476 0.3038 0.2811 0.060 Uiso 1 1 calc R
C63 C 0.504(2) 0.2103(11) 0.3391(5) 0.045(3) Uani 1 1 d .
H63A H 0.4289 0.1792 0.3372 0.067 Uiso 1 1 calc R
H63B H 0.5180 0.2380 0.3604 0.067 Uiso 1 1 calc R
H63C H 0.5698 0.1892 0.3357 0.067 Uiso 1 1 calc R
C64 C 0.4750(19) 0.1029(11) 0.2712(6) 0.044(3) Uani 1 1 d .
H64A H 0.5526 0.1255 0.2829 0.067 Uiso 1 1 calc R
H64B H 0.4849 0.0660 0.2558 0.067 Uiso 1 1 calc R
H64C H 0.4205 0.0899 0.2861 0.067 Uiso 1 1 calc R
C65 C 0.510(2) 0.1738(12) 0.2187(7) 0.061(4) Uani 1 1 d .
H65A H 0.4660 0.1900 0.2036 0.091 Uiso 1 1 calc R
H65B H 0.5321 0.1359 0.2076 0.091 Uiso 1 1 calc R
H65C H 0.5816 0.2052 0.2289 0.091 Uiso 1 1 calc R
C66 C 0.265(2) 0.1066(11) 0.2282(5) 0.042(3) Uani 1 1 d .
H66A H 0.2061 0.1026 0.2433 0.063 Uiso 1 1 calc R
H66B H 0.2753 0.0651 0.2178 0.063 Uiso 1 1 calc R
H66C H 0.2375 0.1266 0.2122 0.063 Uiso 1 1 calc R
C67 C 0.185(2) 0.2153(14) 0.3321(5) 0.059(4) Uani 1 1 d .
H67A H 0.2589 0.2022 0.3266 0.089 Uiso 1 1 calc R
H67B H 0.1757 0.2148 0.3542 0.089 Uiso 1 1 calc R
H67C H 0.1900 0.2575 0.3292 0.089 Uiso 1 1 calc R
C68 C -0.082(2) 0.1644(12) 0.3270(5) 0.052(4) Uani 1 1 d .
H68A H -0.0569 0.1698 0.3496 0.077 Uiso 1 1 calc R
H68B H -0.1459 0.1266 0.3196 0.077 Uiso 1 1 calc R
H68C H -0.1123 0.2005 0.3240 0.077 Uiso 1 1 calc R
C69 C 0.061(2) 0.0757(13) 0.2994(6) 0.055(3) Uani 1 1 d .
H69A H 0.0014 0.0484 0.2824 0.082 Uiso 1 1 calc R
H69B H 0.0487 0.0632 0.3193 0.082 Uiso 1 1 calc R
H69C H 0.1413 0.0724 0.2940 0.082 Uiso 1 1 calc R
C70 C -0.2139(17) 0.1082(9) 0.2549(5) 0.035(2) Uani 1 1 d .
H70A H -0.1918 0.0777 0.2658 0.053 Uiso 1 1 calc R
H70B H -0.2744 0.0867 0.2369 0.053 Uiso 1 1 calc R
H70C H -0.2463 0.1383 0.2698 0.053 Uiso 1 1 calc R
C71 C -0.0488(18) 0.0913(10) 0.2056(5) 0.037(2) Uani 1 1 d .
H71A H 0.0173 0.1109 0.1955 0.055 Uiso 1 1 calc R
H71B H -0.1205 0.0759 0.1902 0.055 Uiso 1 1 calc R
H71C H -0.0277 0.0564 0.2130 0.055 Uiso 1 1 calc R
C72 C -0.1310(18) 0.2126(9) 0.2250(5) 0.034(2) Uani 1 1 d .
H72A H -0.1598 0.2398 0.2422 0.051 Uiso 1 1 calc R
H72B H -0.1959 0.1935 0.2078 0.051 Uiso 1 1 calc R
H72C H -0.0647 0.2373 0.2170 0.051 Uiso 1 1 calc R
C73 C 0.396(2) 0.4810(10) 0.2999(6) 0.048(3) Uani 1 1 d .
H73A H 0.3365 0.5053 0.3059 0.071 Uiso 1 1 calc R
H73B H 0.4610 0.5061 0.2916 0.071 Uiso 1 1 calc R
H73C H 0.4287 0.4693 0.3185 0.071 Uiso 1 1 calc R
C74 C 0.2623(19) 0.4342(9) 0.2337(5) 0.037(2) Uani 1 1 d .
H74A H 0.2352 0.3981 0.2156 0.055 Uiso 1 1 calc R
H74B H 0.3243 0.4650 0.2278 0.055 Uiso 1 1 calc R
H74C H 0.1948 0.4528 0.2396 0.055 Uiso 1 1 calc R
C75 C 0.4492(18) 0.3713(10) 0.2545(5) 0.039(2) Uani 1 1 d .
H75A H 0.4964 0.3659 0.2729 0.059 Uiso 1 1 calc R
H75B H 0.5004 0.3980 0.2435 0.059 Uiso 1 1 calc R
H75C H 0.4161 0.3305 0.2400 0.059 Uiso 1 1 calc R
C76 C -0.0062(19) 0.3292(10) 0.3103(5) 0.041(2) Uani 1 1 d .
H76A H -0.0503 0.3100 0.2892 0.062 Uiso 1 1 calc R
H76B H -0.0582 0.3488 0.3242 0.062 Uiso 1 1 calc R
H76C H 0.0199 0.2972 0.3192 0.062 Uiso 1 1 calc R
C77 C 0.1958(19) 0.4250(10) 0.3489(5) 0.039(2) Uani 1 1 d .
H77A H 0.2322 0.3951 0.3571 0.058 Uiso 1 1 calc R
H77B H 0.1351 0.4369 0.3623 0.058 Uiso 1 1 calc R
H77C H 0.2574 0.4621 0.3491 0.058 Uiso 1 1 calc R
C78 C 0.0580(19) 0.4477(10) 0.2929(5) 0.039(2) Uani 1 1 d .
H78A H 0.1221 0.4817 0.2904 0.058 Uiso 1 1 calc R
H78B H 0.0078 0.4644 0.3084 0.058 Uiso 1 1 calc R
H78C H 0.0093 0.4285 0.2724 0.058 Uiso 1 1 calc R
C79 C -0.093(2) -0.0298(11) 0.1306(6) 0.051(3) Uani 1 1 d .
H79A H -0.0856 -0.0162 0.1541 0.061 Uiso 1 1 calc R
H79B H -0.0990 -0.0753 0.1248 0.061 Uiso 1 1 calc R
C80 C -0.206(2) -0.0145(11) 0.1161(6) 0.052(3) Uani 1 1 d .
H80A H -0.2118 -0.0260 0.0926 0.062 Uiso 1 1 calc R
H80B H -0.2785 -0.0382 0.1227 0.062 Uiso 1 1 calc R
C81 C -0.303(3) 0.0656(12) 0.1155(7) 0.060(4) Uani 1 1 d .
H81A H -0.3722 0.0456 0.1247 0.072 Uiso 1 1 calc R
H81B H -0.3173 0.0510 0.0921 0.072 Uiso 1 1 calc R
C82 C -0.284(2) 0.1358(11) 0.1253(6) 0.054(3) Uani 1 1 d .
H82A H -0.3571 0.1489 0.1194 0.065 Uiso 1 1 calc R
H82B H -0.2617 0.1510 0.1485 0.065 Uiso 1 1 calc R
C83 C -0.174(2) 0.2252(12) 0.1115(6) 0.054(3) Uani 1 1 d .
H83A H -0.1440 0.2485 0.1336 0.065 Uiso 1 1 calc R
H83B H -0.2514 0.2349 0.1058 0.065 Uiso 1 1 calc R
C84 C -0.087(2) 0.2433(13) 0.0896(6) 0.055(3) Uani 1 1 d .
H84A H -0.1139 0.2175 0.0678 0.066 Uiso 1 1 calc R
H84B H -0.0804 0.2875 0.0893 0.066 Uiso 1 1 calc R
C85 C 0.118(2) 0.2523(13) 0.0826(7) 0.058(3) Uani 1 1 d .
H85A H 0.1234 0.2960 0.0814 0.070 Uiso 1 1 calc R
H85B H 0.1012 0.2255 0.0607 0.070 Uiso 1 1 calc R
C86 C 0.232(2) 0.2458(12) 0.0984(6) 0.053(3) Uani 1 1 d .
H86A H 0.3004 0.2638 0.0881 0.064 Uiso 1 1 calc R
H86B H 0.2437 0.2682 0.1210 0.064 Uiso 1 1 calc R
C87 C 0.337(2) 0.1709(14) 0.1106(7) 0.061(4) Uani 1 1 d .
H87A H 0.4065 0.1889 0.1007 0.074 Uiso 1 1 calc R
H87B H 0.3491 0.1910 0.1335 0.074 Uiso 1 1 calc R
C88 C 0.324(2) 0.1040(13) 0.1056(7) 0.059(3) Uani 1 1 d .
H88A H 0.3081 0.0843 0.0826 0.071 Uiso 1 1 calc R
H88B H 0.3993 0.0953 0.1138 0.071 Uiso 1 1 calc R
C89 C 0.216(2) 0.0138(12) 0.1174(6) 0.053(3) Uani 1 1 d .
H89A H 0.2896 0.0048 0.1263 0.064 Uiso 1 1 calc R
H89B H 0.2004 -0.0073 0.0946 0.064 Uiso 1 1 calc R
C90 C 0.114(2) -0.0101(12) 0.1340(6) 0.053(3) Uani 1 1 d .
H90A H 0.1056 -0.0552 0.1324 0.064 Uiso 1 1 calc R
H90B H 0.1275 0.0117 0.1568 0.064 Uiso 1 1 calc R
C91 C 0.7240(19) 0.4463(9) -0.0529(5) 0.036(2) Uani 1 1 d .
H91A H 0.6547 0.4596 -0.0442 0.054 Uiso 1 1 calc R
H91B H 0.7306 0.4558 -0.0738 0.054 Uiso 1 1 calc R
H91C H 0.7965 0.4685 -0.0386 0.054 Uiso 1 1 calc R
C92 C 0.811(2) 0.3355(10) -0.0852(5) 0.040(2) Uani 1 1 d .
H92A H 0.8794 0.3277 -0.0734 0.060 Uiso 1 1 calc R
H92B H 0.8387 0.3684 -0.0962 0.060 Uiso 1 1 calc R
H92C H 0.7706 0.2973 -0.1009 0.060 Uiso 1 1 calc R
C93 C 0.554(2) 0.3246(11) -0.0786(5) 0.045(3) Uani 1 1 d .
H93A H 0.5464 0.2798 -0.0866 0.067 Uiso 1 1 calc R
H93B H 0.5418 0.3435 -0.0964 0.067 Uiso 1 1 calc R
H93C H 0.4944 0.3318 -0.0640 0.067 Uiso 1 1 calc R
C94 C 0.8880(19) 0.3080(11) 0.0215(6) 0.044(3) Uani 1 1 d .
H94A H 0.8242 0.2952 0.0341 0.067 Uiso 1 1 calc R
H94B H 0.9637 0.3242 0.0354 0.067 Uiso 1 1 calc R
H94C H 0.8948 0.2721 0.0050 0.067 Uiso 1 1 calc R
C95 C 0.847(2) 0.4398(12) 0.0346(7) 0.061(4) Uani 1 1 d .
H95A H 0.8249 0.4713 0.0247 0.091 Uiso 1 1 calc R
H95B H 0.9262 0.4567 0.0470 0.091 Uiso 1 1 calc R
H95C H 0.7885 0.4282 0.0487 0.091 Uiso 1 1 calc R
C96 C 0.985(2) 0.3940(11) -0.0173(5) 0.042(3) Uani 1 1 d .
H96A H 0.9974 0.3581 -0.0330 0.063 Uiso 1 1 calc R
H96B H 1.0558 0.4107 -0.0016 0.063 Uiso 1 1 calc R
H96C H 0.9710 0.4262 -0.0280 0.063 Uiso 1 1 calc R
C97 C 0.558(2) 0.0778(12) -0.0757(6) 0.051(5) Uani 1 1 d .
H97A H 0.5345 0.0383 -0.0695 0.077 Uiso 1 1 calc R
H97B H 0.6054 0.0721 -0.0936 0.077 Uiso 1 1 calc R
H97C H 0.4863 0.0913 -0.0820 0.077 Uiso 1 1 calc R
C98 C 0.756(2) 0.1030(12) -0.0228(6) 0.051(5) Uani 1 1 d .
H98A H 0.8038 0.1344 -0.0048 0.077 Uiso 1 1 calc R
H98B H 0.8085 0.0885 -0.0382 0.077 Uiso 1 1 calc R
H98C H 0.7132 0.0677 -0.0153 0.077 Uiso 1 1 calc R
C121 C 0.732(2) 0.1956(13) -0.0621(6) 0.055(3) Uani 1 1 d .
H12D H 0.6757 0.2116 -0.0741 0.082 Uiso 1 1 calc R
H12E H 0.7815 0.1752 -0.0767 0.082 Uiso 1 1 calc R
H12F H 0.7835 0.2301 -0.0462 0.082 Uiso 1 1 calc R
C100 C 0.4023(17) 0.0494(9) -0.0153(5) 0.035(2) Uani 1 1 d .
H10D H 0.3479 0.0511 -0.0332 0.053 Uiso 1 1 calc R
H10E H 0.3571 0.0277 -0.0012 0.053 Uiso 1 1 calc R
H10F H 0.4628 0.0269 -0.0232 0.053 Uiso 1 1 calc R
C101 C 0.5649(18) 0.1233(10) 0.0433(5) 0.037(2) Uani 1 1 d .
H10G H 0.6351 0.1073 0.0372 0.055 Uiso 1 1 calc R
H10H H 0.5149 0.0947 0.0536 0.055 Uiso 1 1 calc R
H10I H 0.5906 0.1644 0.0581 0.055 Uiso 1 1 calc R
C102 C 0.3467(17) 0.1652(10) 0.0195(5) 0.034(2) Uani 1 1 d .
H10J H 0.3722 0.2108 0.0251 0.051 Uiso 1 1 calc R
H10K H 0.3178 0.1508 0.0378 0.051 Uiso 1 1 calc R
H10L H 0.2823 0.1522 0.0018 0.051 Uiso 1 1 calc R
C103 C 0.122(2) 0.2266(11) -0.0303(6) 0.048(3) Uani 1 1 d .
H10M H 0.1361 0.2063 -0.0131 0.071 Uiso 1 1 calc R
H10N H 0.0629 0.1978 -0.0469 0.071 Uiso 1 1 calc R
H10O H 0.0932 0.2641 -0.0219 0.071 Uiso 1 1 calc R
C104 C 0.3145(19) 0.1767(9) -0.0654(5) 0.037(2) Uani 1 1 d .
H10P H 0.3827 0.1872 -0.0770 0.055 Uiso 1 1 calc R
H10Q H 0.2486 0.1477 -0.0800 0.055 Uiso 1 1 calc R
H10R H 0.3377 0.1571 -0.0487 0.055 Uiso 1 1 calc R
C105 C 0.2275(18) 0.2795(9) -0.0826(5) 0.039(2) Uani 1 1 d .
H10S H 0.1980 0.3174 -0.0755 0.059 Uiso 1 1 calc R
H10T H 0.1656 0.2480 -0.0975 0.059 Uiso 1 1 calc R
H10U H 0.2989 0.2891 -0.0933 0.059 Uiso 1 1 calc R
C106 C 0.2953(19) 0.4118(10) -0.0262(5) 0.041(2) Uani 1 1 d .
H10V H 0.3443 0.4154 -0.0436 0.062 Uiso 1 1 calc R
H10W H 0.2931 0.4535 -0.0141 0.062 Uiso 1 1 calc R
H10$ H 0.2140 0.3887 -0.0350 0.062 Uiso 1 1 calc R
C107 C 0.2698(19) 0.3669(10) 0.0344(5) 0.039(2) Uani 1 1 d .
H99G H 0.2454 0.4064 0.0412 0.058 Uiso 1 1 calc R
H99F H 0.3183 0.3598 0.0520 0.058 Uiso 1 1 calc R
H99E H 0.1988 0.3327 0.0278 0.058 Uiso 1 1 calc R
C108 C 0.5114(19) 0.4224(10) 0.0159(5) 0.039(2) Uani 1 1 d .
H99D H 0.5501 0.4056 0.0318 0.058 Uiso 1 1 calc R
H99C H 0.5021 0.4643 0.0257 0.058 Uiso 1 1 calc R
H50C H 0.5608 0.4243 -0.0015 0.058 Uiso 1 1 calc R
C109 C 1.015(2) 0.4693(11) 0.1199(6) 0.051(3) Uani 1 1 d .
H99B H 0.9804 0.4361 0.1006 0.061 Uiso 1 1 calc R
H99A H 1.1026 0.4773 0.1209 0.061 Uiso 1 1 calc R
C110 C 0.974(2) 0.5266(11) 0.1182(6) 0.052(3) Uani 1 1 d .
H11D H 1.0011 0.5586 0.1383 0.062 Uiso 1 1 calc R
H11E H 1.0084 0.5435 0.1008 0.062 Uiso 1 1 calc R
C111 C 0.796(3) 0.5594(12) 0.1097(7) 0.060(4) Uani 1 1 d .
H11F H 0.8346 0.5811 0.0944 0.072 Uiso 1 1 calc R
H11G H 0.8057 0.5898 0.1305 0.072 Uiso 1 1 calc R
C112 C 0.664(2) 0.5338(12) 0.0983(6) 0.054(3) Uani 1 1 d .
H11H H 0.6278 0.5677 0.0938 0.065 Uiso 1 1 calc R
H11I H 0.6545 0.5014 0.0783 0.065 Uiso 1 1 calc R
C113 C 0.485(2) 0.4750(13) 0.1086(6) 0.054(3) Uani 1 1 d .
H11J H 0.4872 0.4404 0.0903 0.065 Uiso 1 1 calc R
H11K H 0.4405 0.5032 0.1010 0.065 Uiso 1 1 calc R
C114 C 0.424(2) 0.4498(13) 0.1338(6) 0.055(3) Uani 1 1 d .
H11L H 0.4252 0.4841 0.1525 0.066 Uiso 1 1 calc R
H11M H 0.3398 0.4292 0.1257 0.066 Uiso 1 1 calc R
C115 C 0.437(3) 0.3802(12) 0.1662(7) 0.058(3) Uani 1 1 d .
H11N H 0.3499 0.3627 0.1604 0.070 Uiso 1 1 calc R
H11O H 0.4483 0.4124 0.1864 0.070 Uiso 1 1 calc R
C116 C 0.499(2) 0.3289(12) 0.1703(7) 0.053(3) Uani 1 1 d .
H11P H 0.4606 0.3058 0.1852 0.064 Uiso 1 1 calc R
H11Q H 0.4970 0.2992 0.1497 0.064 Uiso 1 1 calc R
C117 C 0.680(2) 0.3175(14) 0.1927(7) 0.061(4) Uani 1 1 d .
H11R H 0.6777 0.2813 0.1749 0.074 Uiso 1 1 calc R
H11S H 0.6427 0.3024 0.2102 0.074 Uiso 1 1 calc R
C118 C 0.808(2) 0.3542(13) 0.2039(7) 0.059(3) Uani 1 1 d .
H11T H 0.8099 0.3948 0.2184 0.071 Uiso 1 1 calc R
H11U H 0.8534 0.3305 0.2149 0.071 Uiso 1 1 calc R
C119 C 0.984(2) 0.3872(12) 0.1830(6) 0.053(3) Uani 1 1 d .
H11V H 1.0226 0.3557 0.1895 0.064 Uiso 1 1 calc R
H11W H 1.0006 0.4249 0.2007 0.064 Uiso 1 1 calc R
C120 C 1.032(2) 0.4030(12) 0.1538(6) 0.053(3) Uani 1 1 d .
H12G H 1.1200 0.4180 0.1577 0.064 Uiso 1 1 calc R
H12H H 1.0130 0.3656 0.1359 0.064 Uiso 1 1 calc R
K1 K 0.8543(4) 0.63914(19) 0.36840(9) 0.0285(4) Uani 1 1 d .
K2 K 0.4510(4) 0.89196(19) 0.38216(9) 0.0285(4) Uani 1 1 d .
K4 K 0.7234(4) 0.41524(19) 0.13650(9) 0.0285(4) Uani 1 1 d .
K3 K 0.0336(4) 0.13355(19) 0.12710(9) 0.0285(4) Uani 1 1 d D
N1 N 0.9270(12) 0.8335(6) 0.5346(3) 0.0214(8) Uani 1 1 d .
N2 N 1.1010(12) 0.7043(6) 0.5353(3) 0.0214(8) Uani 1 1 d .
N3 N 0.7525(12) 0.6598(6) 0.5240(3) 0.0214(8) Uani 1 1 d .
N4 N 0.3425(12) 0.6856(6) 0.2202(3) 0.0214(8) Uani 1 1 d .
N5 N 0.5202(12) 0.8550(6) 0.2205(3) 0.0214(8) Uani 1 1 d .
N6 N 0.1753(12) 0.8167(6) 0.2166(3) 0.0214(8) Uani 1 1 d .
N7 N 0.3884(12) 0.2200(6) 0.2760(3) 0.0214(8) Uani 1 1 d .
N8 N 0.0451(12) 0.1819(6) 0.2688(3) 0.0214(8) Uani 1 1 d .
N9 N 0.2167(12) 0.3565(6) 0.2828(3) 0.0214(8) Uani 1 1 d .
N10 N 0.7147(12) 0.3394(6) -0.0224(3) 0.0214(8) Uani 1 1 d .
N11 N 0.5617(12) 0.1734(6) -0.0149(3) 0.0214(8) Uani 1 1 d .
N12 N 0.3750(12) 0.2962(6) -0.0196(3) 0.0214(8) Uani 1 1 d .
O1 O 0.6020(14) 0.5953(7) 0.3556(3) 0.0431(18) Uani 1 1 d .
O2 O 0.7189(15) 0.7000(7) 0.3358(4) 0.0465(19) Uani 1 1 d .
O3 O 0.9588(15) 0.7105(7) 0.3269(3) 0.0446(19) Uani 1 1 d .
O4 O 1.0968(14) 0.6590(7) 0.3628(4) 0.0446(18) Uani 1 1 d .
O5 O 0.9879(15) 0.5458(8) 0.3780(4) 0.049(2) Uani 1 1 d .
O6 O 0.7436(14) 0.5304(7) 0.3838(4) 0.0452(18) Uani 1 1 d .
O7 O 0.5421(14) 0.9943(7) 0.3593(3) 0.0431(18) Uani 1 1 d .
O8 O 0.2996(15) 0.9753(7) 0.3723(4) 0.0465(19) Uani 1 1 d .
O9 O 0.2160(15) 0.8698(7) 0.3975(3) 0.0446(19) Uani 1 1 d .
O10 O 0.3861(14) 0.8233(7) 0.4280(4) 0.0446(18) Uani 1 1 d .
O11 O 0.6107(15) 0.8315(8) 0.4077(4) 0.049(2) Uani 1 1 d .
O12 O 0.7012(14) 0.9357(7) 0.3847(4) 0.0452(18) Uani 1 1 d .
O13 O 0.0064(14) 0.0005(7) 0.1195(3) 0.0431(18) Uani 1 1 d .
O14 O -0.1971(15) 0.0501(7) 0.1270(3) 0.0465(19) Uani 1 1 d .
O15 O -0.1892(15) 0.1598(7) 0.1089(3) 0.0446(19) Uani 1 1 d .
O16 O 0.0259(14) 0.2340(7) 0.1007(4) 0.0446(18) Uani 1 1 d .
O17 O 0.2256(15) 0.1807(8) 0.0956(4) 0.049(2) Uani 1 1 d .
O18 O 0.2299(14) 0.0780(7) 0.1211(4) 0.0452(18) Uani 1 1 d .
O19 O 0.9789(14) 0.4500(7) 0.1463(3) 0.0431(18) Uani 1 1 d .
O20 O 0.8465(15) 0.5109(7) 0.1126(3) 0.0465(19) Uani 1 1 d .
O21 O 0.6023(15) 0.5077(7) 0.1213(3) 0.0446(19) Uani 1 1 d .
O22 O 0.4836(14) 0.4068(7) 0.1424(4) 0.0446(18) Uani 1 1 d .
O23 O 0.6199(15) 0.3601(8) 0.1829(4) 0.049(2) Uani 1 1 d .
O24 O 0.8580(14) 0.3629(7) 0.1754(4) 0.0452(18) Uani 1 1 d .
Si1 Si 1.0326(5) 0.8847(2) 0.52016(12) 0.0282(5) Uani 1 1 d .
Si2 Si 0.8248(4) 0.8649(2) 0.55737(13) 0.0281(5) Uani 1 1 d .
Si3 Si 1.1975(5) 0.7409(3) 0.56873(13) 0.0321(6) Uani 1 1 d .
Si4 Si 1.1300(4) 0.6358(2) 0.51182(12) 0.0253(5) Uani 1 1 d .
Si5 Si 0.6337(4) 0.6247(2) 0.49465(13) 0.0277(5) Uani 1 1 d .
Si6 Si 0.7523(4) 0.6377(2) 0.55992(12) 0.0272(5) Uani 1 1 d .
Si7 Si 0.2386(5) 0.6407(2) 0.23712(12) 0.0282(5) Uani 1 1 d .
Si8 Si 0.4369(4) 0.6490(2) 0.19726(13) 0.0281(5) Uani 1 1 d .
Si9 Si 0.5105(5) 0.8642(3) 0.18166(13) 0.0321(6) Uani 1 1 d .
Si10 Si 0.6447(4) 0.8937(2) 0.24678(12) 0.0253(5) Uani 1 1 d .
Si11 Si 0.0691(4) 0.7767(2) 0.18510(13) 0.0277(5) Uani 1 1 d .
Si12 Si 0.1532(4) 0.8881(2) 0.23822(12) 0.0272(5) Uani 1 1 d .
Si13 Si 0.4928(5) 0.2574(2) 0.30842(12) 0.0282(5) Uani 1 1 d .
Si14 Si 0.4114(4) 0.1551(2) 0.24990(13) 0.0281(5) Uani 1 1 d .
Si15 Si 0.0467(5) 0.1571(3) 0.30402(13) 0.0321(6) Uani 1 1 d .
Si16 Si -0.0782(4) 0.1501(2) 0.24032(12) 0.0253(5) Uani 1 1 d .
Si17 Si 0.3248(4) 0.4084(2) 0.26829(13) 0.0277(5) Uani 1 1 d .
Si18 Si 0.1240(4) 0.3881(2) 0.30699(12) 0.0272(5) Uani 1 1 d .
Si19 Si 0.7052(5) 0.3602(2) -0.05729(12) 0.0282(5) Uani 1 1 d .
Si20 Si 0.8531(4) 0.3692(2) 0.00315(13) 0.0281(5) Uani 1 1 d .
Si21 Si 0.6475(5) 0.1375(3) -0.04185(13) 0.0321(6) Uani 1 1 d .
Si22 Si 0.4772(4) 0.1304(2) 0.00708(12) 0.0253(5) Uani 1 1 d .
Si23 Si 0.2659(4) 0.2485(2) -0.04733(13) 0.0277(5) Uani 1 1 d .
Si24 Si 0.3601(5) 0.3701(2) -0.00001(12) 0.0272(5) Uani 1 1 d .
Te1A Te 0.91543(13) 0.71552(8) 0.44748(3) 0.0324(3) Uani 0.9086(15) 1 d P
Te2A Te 0.38672(13) 0.81495(5) 0.30349(3) 0.0178(3) Uani 0.9086(15) 1 d P
Te3A Te 0.1890(5) 0.24622(15) 0.19412(4) 0.0189(3) Uani 0.9086(15) 1 d PD
Te4A Te 0.59730(10) 0.31059(6) 0.06603(3) 0.0204(3) Uani 0.9086(15) 1 d PD
Th1A Th 0.92466(7) 0.72792(4) 0.516650(18) 0.02087(17) Uani 0.9086(15) 1 d P
Th2A Th 0.35218(7) 0.79225(3) 0.234144(15) 0.00849(14) Uani 0.9086(15) 1 d P
Th3A Th 0.21371(7) 0.25253(3) 0.262296(18) 0.00955(15) Uani 0.9086(15) 1 d PD
Th4A Th 0.56190(6) 0.27874(4) -0.003530(17) 0.01591(16) Uani 0.9086(15) 1 d PD
C53 C 0.196(3) 0.8475(12) 0.4252(6) 0.054(3) Uani 1 1 d .
H53A H 0.1103 0.8286 0.4246 0.065 Uiso 1 1 calc R
H53B H 0.2194 0.8826 0.4443 0.065 Uiso 1 1 calc R
O101 O 0.5000 0.0000 0.5000 0.150(18) Uiso 1 2 d SD
O100 O 0.804(3) 0.5484(14) 0.2449(7) 0.119(10) Uiso 1 1 d D
C132 C 0.758(4) 0.5001(19) 0.2606(10) 0.129(17) Uiso 1 1 d D
C131 C 0.784(4) 0.5221(16) 0.2110(7) 0.102(12) Uiso 1 1 d D
O102 O 0.0000 0.0000 0.0000 0.084(9) Uiso 1 2 d SD
C133 C 0.780(5) 0.525(2) 0.2968(10) 0.140(18) Uiso 1 1 d D
C134 C -0.047(4) 0.073(2) 0.0482(9) 0.113(14) Uiso 1 1 d D
C99B C 0.028(4) 0.0622(9) 0.0205(9) 0.050(12) Uiso 0.50 1 d PD
C130 C 0.819(4) 0.5791(17) 0.1969(10) 0.103(12) Uiso 1 1 d D
C136 C 0.505(8) -0.011(3) 0.4660(4) 0.11(2) Uiso 0.50 1 d PD
C135 C 0.533(8) 0.046(2) 0.4818(12) 0.11(2) Uiso 0.50 1 d PD
Th1B Th 0.9448(8) 0.7418(5) 0.5084(2) 0.02087(17) Uani 0.0914(15) 1 d P
Te1B Te 0.9255(14) 0.7443(9) 0.4409(3) 0.0324(3) Uani 0.0914(15) 1 d P
Th2B Th 0.3126(7) 0.7878(3) 0.24031(17) 0.00849(14) Uani 0.0914(15) 1 d P
Te2B Te 0.3440(14) 0.8123(6) 0.3099(3) 0.0178(3) Uani 0.0914(15) 1 d P
Th3B Th 0.2025(9) 0.2387(4) 0.2547(2) 0.00955(15) Uani 0.0914(15) 1 d PD
Te3B Te 0.193(5) 0.2509(17) 0.1905(4) 0.0189(3) Uani 0.0914(15) 1 d PD
Te4B Te 0.5693(10) 0.2607(6) 0.0560(2) 0.0204(3) Uani 0.0914(15) 1 d PD
Th4B Th 0.5372(6) 0.2525(4) -0.01311(17) 0.01591(16) Uani 0.0914(15) 1 d PD
C137 C 0.543(5) 0.037(3) 0.4460(11) 0.16(2) Uiso 1 1 d D

loop_
_atom_site_aniso_label
_atom_site_aniso_U_11
_atom_site_aniso_U_22
_atom_site_aniso_U_33
_atom_site_aniso_U_23
_atom_site_aniso_U_13
_atom_site_aniso_U_12
C1 0.037(5) 0.038(6) 0.035(5) 0.011(4) 0.006(4) 0.012(4)
C2 0.047(6) 0.041(6) 0.037(6) 0.016(5) 0.006(5) 0.013(5)
C3 0.048(7) 0.039(6) 0.045(6) 0.016(5) -0.010(5) 0.002(5)
C4 0.033(6) 0.045(6) 0.058(7) 0.008(5) 0.002(5) 0.020(5)
C5 0.047(7) 0.045(7) 0.082(10) -0.001(7) 0.028(7) 0.006(6)
C6 0.045(6) 0.044(6) 0.040(6) 0.006(5) 0.005(5) 0.017(5)
C7 0.051(8) 0.086(12) 0.028(7) 0.013(7) -0.005(6) -0.010(8)
C8 0.049(8) 0.056(9) 0.034(7) -0.002(6) 0.003(6) -0.010(7)
C9 0.054(7) 0.069(9) 0.055(8) 0.032(7) 0.016(6) 0.024(7)
C10 0.027(5) 0.031(5) 0.046(6) 0.012(4) -0.003(4) 0.003(4)
C11 0.033(5) 0.047(6) 0.031(5) 0.004(4) 0.002(4) 0.019(5)
C12 0.032(5) 0.036(5) 0.040(6) 0.011(4) 0.004(4) 0.018(4)
C13 0.039(6) 0.039(6) 0.058(7) 0.002(5) -0.011(5) 0.008(5)
C14 0.038(6) 0.030(5) 0.045(6) 0.014(5) 0.001(5) 0.011(4)
C15 0.031(5) 0.031(5) 0.048(6) 0.003(5) -0.012(4) 0.002(4)
C16 0.034(5) 0.041(6) 0.045(6) 0.006(5) 0.006(5) 0.005(5)
C17 0.037(6) 0.042(6) 0.040(6) 0.013(5) 0.011(4) 0.009(5)
C18 0.039(6) 0.032(5) 0.039(6) 0.001(4) -0.001(4) 0.003(4)
C19 0.063(8) 0.038(6) 0.045(7) 0.000(5) 0.005(6) 0.012(6)
C20 0.063(8) 0.034(6) 0.054(7) 0.006(5) -0.006(6) 0.009(5)
C21 0.076(9) 0.042(7) 0.057(8) 0.014(6) -0.016(7) 0.009(6)
C22 0.070(9) 0.045(7) 0.049(7) 0.011(6) 0.001(6) 0.020(6)
C23 0.067(9) 0.055(8) 0.044(7) 0.012(6) 0.009(6) 0.020(7)
C24 0.065(8) 0.058(8) 0.047(7) 0.011(6) 0.021(6) 0.022(7)
C25 0.063(8) 0.050(8) 0.071(9) 0.026(7) 0.018(7) 0.018(6)
C26 0.049(7) 0.050(7) 0.060(8) 0.019(6) 0.007(6) 0.001(6)
C27 0.049(7) 0.072(9) 0.071(9) 0.040(8) 0.007(6) 0.008(7)
C28 0.051(8) 0.063(9) 0.069(9) 0.028(7) 0.008(6) 0.012(6)
C29 0.042(7) 0.049(7) 0.060(8) 0.007(6) -0.004(6) 0.001(5)
C30 0.044(7) 0.050(7) 0.056(8) -0.001(6) -0.005(6) 0.007(6)
C31 0.037(5) 0.038(6) 0.035(5) 0.011(4) 0.006(4) 0.012(4)
C32 0.047(6) 0.041(6) 0.037(6) 0.016(5) 0.006(5) 0.013(5)
C33 0.048(7) 0.039(6) 0.045(6) 0.016(5) -0.010(5) 0.002(5)
C34 0.033(6) 0.045(6) 0.058(7) 0.008(5) 0.002(5) 0.020(5)
C35 0.047(7) 0.045(7) 0.082(10) -0.001(7) 0.028(7) 0.006(6)
C36 0.045(6) 0.044(6) 0.040(6) 0.006(5) 0.005(5) 0.017(5)
C37 0.051(8) 0.086(12) 0.028(7) 0.013(7) -0.005(6) -0.010(8)
C38 0.049(8) 0.056(9) 0.034(7) -0.002(6) 0.003(6) -0.010(7)
C39 0.054(7) 0.069(9) 0.055(8) 0.032(7) 0.016(6) 0.024(7)
C40 0.027(5) 0.031(5) 0.046(6) 0.012(4) -0.003(4) 0.003(4)
C41 0.033(5) 0.047(6) 0.031(5) 0.004(4) 0.002(4) 0.019(5)
C42 0.032(5) 0.036(5) 0.040(6) 0.011(4) 0.004(4) 0.018(4)
C43 0.039(6) 0.039(6) 0.058(7) 0.002(5) -0.011(5) 0.008(5)
C44 0.038(6) 0.030(5) 0.045(6) 0.014(5) 0.001(5) 0.011(4)
C45 0.031(5) 0.031(5) 0.048(6) 0.003(5) -0.012(4) 0.002(4)
C46 0.034(5) 0.041(6) 0.045(6) 0.006(5) 0.006(5) 0.005(5)
C47 0.037(6) 0.042(6) 0.040(6) 0.013(5) 0.011(4) 0.009(5)
C48 0.039(6) 0.032(5) 0.039(6) 0.001(4) -0.001(4) 0.003(4)
C49 0.063(8) 0.038(6) 0.045(7) 0.000(5) 0.005(6) 0.012(6)
C50 0.063(8) 0.034(6) 0.054(7) 0.006(5) -0.006(6) 0.009(5)
C51 0.076(9) 0.042(7) 0.057(8) 0.014(6) -0.016(7) 0.009(6)
C52 0.070(9) 0.045(7) 0.049(7) 0.011(6) 0.001(6) 0.020(6)
C54 0.065(8) 0.058(8) 0.047(7) 0.011(6) 0.021(6) 0.022(7)
C55 0.063(8) 0.050(8) 0.071(9) 0.026(7) 0.018(7) 0.018(6)
C56 0.049(7) 0.050(7) 0.060(8) 0.019(6) 0.007(6) 0.001(6)
C57 0.049(7) 0.072(9) 0.071(9) 0.040(8) 0.007(6) 0.008(7)
C58 0.051(8) 0.063(9) 0.069(9) 0.028(7) 0.008(6) 0.012(6)
C59 0.042(7) 0.049(7) 0.060(8) 0.007(6) -0.004(6) 0.001(5)
C60 0.044(7) 0.050(7) 0.056(8) -0.001(6) -0.005(6) 0.007(6)
C61 0.037(5) 0.038(6) 0.035(5) 0.011(4) 0.006(4) 0.012(4)
C62 0.047(6) 0.041(6) 0.037(6) 0.016(5) 0.006(5) 0.013(5)
C63 0.048(7) 0.039(6) 0.045(6) 0.016(5) -0.010(5) 0.002(5)
C64 0.033(6) 0.045(6) 0.058(7) 0.008(5) 0.002(5) 0.020(5)
C65 0.047(7) 0.045(7) 0.082(10) -0.001(7) 0.028(7) 0.006(6)
C66 0.045(6) 0.044(6) 0.040(6) 0.006(5) 0.005(5) 0.017(5)
C67 0.051(8) 0.086(12) 0.028(7) 0.013(7) -0.005(6) -0.010(8)
C68 0.049(8) 0.056(9) 0.034(7) -0.002(6) 0.003(6) -0.010(7)
C69 0.054(7) 0.069(9) 0.055(8) 0.032(7) 0.016(6) 0.024(7)
C70 0.027(5) 0.031(5) 0.046(6) 0.012(4) -0.003(4) 0.003(4)
C71 0.033(5) 0.047(6) 0.031(5) 0.004(4) 0.002(4) 0.019(5)
C72 0.032(5) 0.036(5) 0.040(6) 0.011(4) 0.004(4) 0.018(4)
C73 0.039(6) 0.039(6) 0.058(7) 0.002(5) -0.011(5) 0.008(5)
C74 0.038(6) 0.030(5) 0.045(6) 0.014(5) 0.001(5) 0.011(4)
C75 0.031(5) 0.031(5) 0.048(6) 0.003(5) -0.012(4) 0.002(4)
C76 0.034(5) 0.041(6) 0.045(6) 0.006(5) 0.006(5) 0.005(5)
C77 0.037(6) 0.042(6) 0.040(6) 0.013(5) 0.011(4) 0.009(5)
C78 0.039(6) 0.032(5) 0.039(6) 0.001(4) -0.001(4) 0.003(4)
C79 0.063(8) 0.038(6) 0.045(7) 0.000(5) 0.005(6) 0.012(6)
C80 0.063(8) 0.034(6) 0.054(7) 0.006(5) -0.006(6) 0.009(5)
C81 0.076(9) 0.042(7) 0.057(8) 0.014(6) -0.016(7) 0.009(6)
C82 0.070(9) 0.045(7) 0.049(7) 0.011(6) 0.001(6) 0.020(6)
C83 0.067(9) 0.055(8) 0.044(7) 0.012(6) 0.009(6) 0.020(7)
C84 0.065(8) 0.058(8) 0.047(7) 0.011(6) 0.021(6) 0.022(7)
C85 0.063(8) 0.050(8) 0.071(9) 0.026(7) 0.018(7) 0.018(6)
C86 0.049(7) 0.050(7) 0.060(8) 0.019(6) 0.007(6) 0.001(6)
C87 0.049(7) 0.072(9) 0.071(9) 0.040(8) 0.007(6) 0.008(7)
C88 0.051(8) 0.063(9) 0.069(9) 0.028(7) 0.008(6) 0.012(6)
C89 0.042(7) 0.049(7) 0.060(8) 0.007(6) -0.004(6) 0.001(5)
C90 0.044(7) 0.050(7) 0.056(8) -0.001(6) -0.005(6) 0.007(6)
C91 0.037(5) 0.038(6) 0.035(5) 0.011(4) 0.006(4) 0.012(4)
C92 0.047(6) 0.041(6) 0.037(6) 0.016(5) 0.006(5) 0.013(5)
C93 0.048(7) 0.039(6) 0.045(6) 0.016(5) -0.010(5) 0.002(5)
C94 0.033(6) 0.045(6) 0.058(7) 0.008(5) 0.002(5) 0.020(5)
C95 0.047(7) 0.045(7) 0.082(10) -0.001(7) 0.028(7) 0.006(6)
C96 0.045(6) 0.044(6) 0.040(6) 0.006(5) 0.005(5) 0.017(5)
C97 0.041(9) 0.065(11) 0.043(9) -0.011(8) -0.001(7) 0.027(8)
C98 0.041(9) 0.065(11) 0.043(9) -0.011(8) -0.001(7) 0.027(8)
C121 0.054(7) 0.069(9) 0.055(8) 0.032(7) 0.016(6) 0.024(7)
C100 0.027(5) 0.031(5) 0.046(6) 0.012(4) -0.003(4) 0.003(4)
C101 0.033(5) 0.047(6) 0.031(5) 0.004(4) 0.002(4) 0.019(5)
C102 0.032(5) 0.036(5) 0.040(6) 0.011(4) 0.004(4) 0.018(4)
C103 0.039(6) 0.039(6) 0.058(7) 0.002(5) -0.011(5) 0.008(5)
C104 0.038(6) 0.030(5) 0.045(6) 0.014(5) 0.001(5) 0.011(4)
C105 0.031(5) 0.031(5) 0.048(6) 0.003(5) -0.012(4) 0.002(4)
C106 0.034(5) 0.041(6) 0.045(6) 0.006(5) 0.006(5) 0.005(5)
C107 0.037(6) 0.042(6) 0.040(6) 0.013(5) 0.011(4) 0.009(5)
C108 0.039(6) 0.032(5) 0.039(6) 0.001(4) -0.001(4) 0.003(4)
C109 0.063(8) 0.038(6) 0.045(7) 0.000(5) 0.005(6) 0.012(6)
C110 0.063(8) 0.034(6) 0.054(7) 0.006(5) -0.006(6) 0.009(5)
C111 0.076(9) 0.042(7) 0.057(8) 0.014(6) -0.016(7) 0.009(6)
C112 0.070(9) 0.045(7) 0.049(7) 0.011(6) 0.001(6) 0.020(6)
C113 0.067(9) 0.055(8) 0.044(7) 0.012(6) 0.009(6) 0.020(7)
C114 0.065(8) 0.058(8) 0.047(7) 0.011(6) 0.021(6) 0.022(7)
C115 0.063(8) 0.050(8) 0.071(9) 0.026(7) 0.018(7) 0.018(6)
C116 0.049(7) 0.050(7) 0.060(8) 0.019(6) 0.007(6) 0.001(6)
C117 0.049(7) 0.072(9) 0.071(9) 0.040(8) 0.007(6) 0.008(7)
C118 0.051(8) 0.063(9) 0.069(9) 0.028(7) 0.008(6) 0.012(6)
C119 0.042(7) 0.049(7) 0.060(8) 0.007(6) -0.004(6) 0.001(5)
C120 0.044(7) 0.050(7) 0.056(8) -0.001(6) -0.005(6) 0.007(6)
K1 0.0373(11) 0.0286(10) 0.0205(9) 0.0064(7) -0.0005(8) 0.0098(8)
K2 0.0373(11) 0.0286(10) 0.0205(9) 0.0064(7) -0.0005(8) 0.0098(8)
K4 0.0373(11) 0.0286(10) 0.0205(9) 0.0064(7) -0.0005(8) 0.0098(8)
K3 0.0373(11) 0.0286(10) 0.0205(9) 0.0064(7) -0.0005(8) 0.0098(8)
N1 0.023(2) 0.0164(19) 0.025(2) 0.0022(16) 0.0012(16) 0.0082(15)
N2 0.023(2) 0.0164(19) 0.025(2) 0.0022(16) 0.0012(16) 0.0082(15)
N3 0.023(2) 0.0164(19) 0.025(2) 0.0022(16) 0.0012(16) 0.0082(15)
N4 0.023(2) 0.0164(19) 0.025(2) 0.0022(16) 0.0012(16) 0.0082(15)
N5 0.023(2) 0.0164(19) 0.025(2) 0.0022(16) 0.0012(16) 0.0082(15)
N6 0.023(2) 0.0164(19) 0.025(2) 0.0022(16) 0.0012(16) 0.0082(15)
N7 0.023(2) 0.0164(19) 0.025(2) 0.0022(16) 0.0012(16) 0.0082(15)
N8 0.023(2) 0.0164(19) 0.025(2) 0.0022(16) 0.0012(16) 0.0082(15)
N9 0.023(2) 0.0164(19) 0.025(2) 0.0022(16) 0.0012(16) 0.0082(15)
N10 0.023(2) 0.0164(19) 0.025(2) 0.0022(16) 0.0012(16) 0.0082(15)
N11 0.023(2) 0.0164(19) 0.025(2) 0.0022(16) 0.0012(16) 0.0082(15)
N12 0.023(2) 0.0164(19) 0.025(2) 0.0022(16) 0.0012(16) 0.0082(15)
O1 0.048(4) 0.041(4) 0.035(4) 0.002(3) -0.002(3) 0.009(3)
O2 0.065(5) 0.038(4) 0.033(4) 0.007(3) -0.010(4) 0.009(4)
O3 0.066(5) 0.037(4) 0.034(4) 0.009(3) 0.007(4) 0.016(4)
O4 0.048(5) 0.044(5) 0.041(4) 0.009(4) 0.009(3) 0.008(4)
O5 0.055(5) 0.052(5) 0.043(5) 0.016(4) -0.002(4) 0.021(4)
O6 0.041(4) 0.042(4) 0.050(5) 0.007(4) 0.000(4) 0.008(3)
O7 0.048(4) 0.041(4) 0.035(4) 0.002(3) -0.002(3) 0.009(3)
O8 0.065(5) 0.038(4) 0.033(4) 0.007(3) -0.010(4) 0.009(4)
O9 0.066(5) 0.037(4) 0.034(4) 0.009(3) 0.007(4) 0.016(4)
O10 0.048(5) 0.044(5) 0.041(4) 0.009(4) 0.009(3) 0.008(4)
O11 0.055(5) 0.052(5) 0.043(5) 0.016(4) -0.002(4) 0.021(4)
O12 0.041(4) 0.042(4) 0.050(5) 0.007(4) 0.000(4) 0.008(3)
O13 0.048(4) 0.041(4) 0.035(4) 0.002(3) -0.002(3) 0.009(3)
O14 0.065(5) 0.038(4) 0.033(4) 0.007(3) -0.010(4) 0.009(4)
O15 0.066(5) 0.037(4) 0.034(4) 0.009(3) 0.007(4) 0.016(4)
O16 0.048(5) 0.044(5) 0.041(4) 0.009(4) 0.009(3) 0.008(4)
O17 0.055(5) 0.052(5) 0.043(5) 0.016(4) -0.002(4) 0.021(4)
O18 0.041(4) 0.042(4) 0.050(5) 0.007(4) 0.000(4) 0.008(3)
O19 0.048(4) 0.041(4) 0.035(4) 0.002(3) -0.002(3) 0.009(3)
O20 0.065(5) 0.038(4) 0.033(4) 0.007(3) -0.010(4) 0.009(4)
O21 0.066(5) 0.037(4) 0.034(4) 0.009(3) 0.007(4) 0.016(4)
O22 0.048(5) 0.044(5) 0.041(4) 0.009(4) 0.009(3) 0.008(4)
O23 0.055(5) 0.052(5) 0.043(5) 0.016(4) -0.002(4) 0.021(4)
O24 0.041(4) 0.042(4) 0.050(5) 0.007(4) 0.000(4) 0.008(3)
Si1 0.0250(12) 0.0291(13) 0.0284(13) 0.0078(10) -0.0045(10) 0.0031(10)
Si2 0.0228(12) 0.0238(12) 0.0381(14) 0.0034(11) 0.0064(10) 0.0092(10)
Si3 0.0295(13) 0.0416(16) 0.0251(13) 0.0105(11) 0.0047(10) 0.0046(12)
Si4 0.0209(11) 0.0283(13) 0.0291(13) 0.0082(10) 0.0030(9) 0.0096(10)
Si5 0.0233(12) 0.0237(12) 0.0350(14) 0.0053(10) -0.0058(10) 0.0079(10)
Si6 0.0255(12) 0.0286(13) 0.0258(12) 0.0006(10) 0.0026(10) 0.0084(10)
Si7 0.0250(12) 0.0291(13) 0.0284(13) 0.0078(10) -0.0045(10) 0.0031(10)
Si8 0.0228(12) 0.0238(12) 0.0381(14) 0.0034(11) 0.0064(10) 0.0092(10)
Si9 0.0295(13) 0.0416(16) 0.0251(13) 0.0105(11) 0.0047(10) 0.0046(12)
Si10 0.0209(11) 0.0283(13) 0.0291(13) 0.0082(10) 0.0030(9) 0.0096(10)
Si11 0.0233(12) 0.0237(12) 0.0350(14) 0.0053(10) -0.0058(10) 0.0079(10)
Si12 0.0255(12) 0.0286(13) 0.0258(12) 0.0006(10) 0.0026(10) 0.0084(10)
Si13 0.0250(12) 0.0291(13) 0.0284(13) 0.0078(10) -0.0045(10) 0.0031(10)
Si14 0.0228(12) 0.0238(12) 0.0381(14) 0.0034(11) 0.0064(10) 0.0092(10)
Si15 0.0295(13) 0.0416(16) 0.0251(13) 0.0105(11) 0.0047(10) 0.0046(12)
Si16 0.0209(11) 0.0283(13) 0.0291(13) 0.0082(10) 0.0030(9) 0.0096(10)
Si17 0.0233(12) 0.0237(12) 0.0350(14) 0.0053(10) -0.0058(10) 0.0079(10)
Si18 0.0255(12) 0.0286(13) 0.0258(12) 0.0006(10) 0.0026(10) 0.0084(10)
Si19 0.0250(12) 0.0291(13) 0.0284(13) 0.0078(10) -0.0045(10) 0.0031(10)
Si20 0.0228(12) 0.0238(12) 0.0381(14) 0.0034(11) 0.0064(10) 0.0092(10)
Si21 0.0295(13) 0.0416(16) 0.0251(13) 0.0105(11) 0.0047(10) 0.0046(12)
Si22 0.0209(11) 0.0283(13) 0.0291(13) 0.0082(10) 0.0030(9) 0.0096(10)
Si23 0.0233(12) 0.0237(12) 0.0350(14) 0.0053(10) -0.0058(10) 0.0079(10)
Si24 0.0255(12) 0.0286(13) 0.0258(12) 0.0006(10) 0.0026(10) 0.0084(10)
Te1A 0.0392(8) 0.0515(10) 0.0140(6) 0.0094(6) 0.0067(5) 0.0246(7)
Te2A 0.0294(7) 0.0107(5) 0.0100(6) 0.0037(4) -0.0004(4) -0.0039(5)
Te3A 0.0219(7) 0.0165(8) 0.0162(7) 0.0046(6) 0.0057(9) -0.0024(6)
Te4A 0.0167(5) 0.0262(6) 0.0148(5) -0.0034(4) 0.0007(4) 0.0064(4)
Th1A 0.0154(3) 0.0411(5) 0.0104(4) 0.0057(3) 0.0064(2) 0.0151(3)
Th2A 0.0128(3) 0.0023(2) 0.0098(3) 0.0030(2) -0.0001(2) -0.0011(2)
Th3A 0.0102(3) 0.0031(4) 0.0124(4) -0.0020(2) -0.0011(3) -0.0004(3)
Th4A 0.0104(3) 0.0221(4) 0.0121(3) -0.0043(3) 0.0000(2) 0.0062(3)
C53 0.067(9) 0.055(8) 0.044(7) 0.012(6) 0.009(6) 0.020(7)
Th1B 0.0154(3) 0.0411(5) 0.0104(4) 0.0057(3) 0.0064(2) 0.0151(3)
Te1B 0.0392(8) 0.0515(10) 0.0140(6) 0.0094(6) 0.0067(5) 0.0246(7)
Th2B 0.0128(3) 0.0023(2) 0.0098(3) 0.0030(2) -0.0001(2) -0.0011(2)
Te2B 0.0294(7) 0.0107(5) 0.0100(6) 0.0037(4) -0.0004(4) -0.0039(5)
Th3B 0.0102(3) 0.0031(4) 0.0124(4) -0.0020(2) -0.0011(3) -0.0004(3)
Te3B 0.0219(7) 0.0165(8) 0.0162(7) 0.0046(6) 0.0057(9) -0.0024(6)
Te4B 0.0167(5) 0.0262(6) 0.0148(5) -0.0034(4) 0.0007(4) 0.0064(4)
Th4B 0.0104(3) 0.0221(4) 0.0121(3) -0.0043(3) 0.0000(2) 0.0062(3)

loop_
_atom_type_symbol
_atom_type_description
_atom_type_scat_dispersion_real
_atom_type_scat_dispersion_imag
_atom_type_scat_source
C C 0.0033 0.0016 'International Tables Vol C Tables 4.2.6.8 and 6.1.1.4'
H H 0.0000 0.0000 'International Tables Vol C Tables 4.2.6.8 and 6.1.1.4'
N N 0.0061 0.0033 'International Tables Vol C Tables 4.2.6.8 and 6.1.1.4'
O O 0.0106 0.0060 'International Tables Vol C Tables 4.2.6.8 and 6.1.1.4'
Si Si 0.0817 0.0704 'International Tables Vol C Tables 4.2.6.8 and 6.1.1.4'
K K 0.2009 0.2494 'International Tables Vol C Tables 4.2.6.8 and 6.1.1.4'
Te Te -0.5308 1.6751 'International Tables Vol C Tables 4.2.6.8 and 6.1.1.4'
Th Th -7.2400 8.8979 'International Tables Vol C Tables 4.2.6.8 and 6.1.1.4'

loop_
_geom_angle_atom_site_label_1
_geom_angle_atom_site_label_2
_geom_angle_atom_site_label_3
_geom_angle
_geom_angle_site_symmetry_1
_geom_angle_site_symmetry_3
O102 C99A C134 116(3) . .
C20 C19 O1 110(2) . .
C19 C20 O2 111(2) . .
O2 C21 C22 107(2) . .
O3 C22 C21 107(2) . .
O3 C23 C24 109(2) . .
O4 C24 C23 107(2) . .
O4 C25 C26 109(2) . .
O5 C26 C25 109(2) . .
O5 C27 C28 109(2) . .
O6 C28 C27 107(2) . .
O6 C29 C30 106.7(19) . .
O1 C30 C29 111(2) . .
O7 C49 C50 110(2) . .
O8 C50 C49 114(2) . .
O8 C50 K2 51.7(11) . .
C49 C50 K2 82.9(14) . .
O8 C51 C52 111(2) . .
O9 C52 C51 109(2) . .
O10 C54 C53 114(2) . .
O10 C55 C56 108(2) . .
O11 C56 C55 113(2) . .
O11 C57 C58 109(2) . .
O12 C58 C57 108(2) . .
O12 C59 C60 110(2) . .
O7 C60 C59 107(2) . .
O13 C79 C80 109(2) . .
O14 C80 C79 107.5(19) . .
O14 C81 C82 107(2) . .
O15 C82 C81 106(2) . .
O15 C83 C84 108(2) . .
O16 C84 C83 108(2) . .
O16 C85 C86 108(2) . .
O17 C86 C85 108(2) . .
C88 C87 O17 107(2) . .
O18 C88 C87 111(2) . .
O18 C89 C90 110(2) . .
O13 C90 C89 109(2) . .
O19 C109 C110 110(2) . .
O20 C110 C109 108(2) . .
O20 C111 C112 109(2) . .
O21 C112 C111 112(2) . .
O21 C113 C114 109(2) . .
O22 C114 C113 109(2) . .
O22 C115 C116 109(2) . .
O23 C116 C115 105(2) . .
O23 C117 C118 105(2) . .
O24 C118 C117 105(2) . .
O24 C119 C120 107(2) . .
O19 C120 C119 108(2) . .
O6 K1 O4 118.4(5) . .
O6 K1 O2 119.3(5) . .
O4 K1 O2 117.7(5) . .
O6 K1 O3 154.4(5) . .
O4 K1 O3 58.5(5) . .
O2 K1 O3 59.3(5) . .
O6 K1 O1 59.7(5) . .
O4 K1 O1 162.7(5) . .
O2 K1 O1 59.8(5) . .
O3 K1 O1 114.8(5) . .
O6 K1 O5 58.7(5) . .
O4 K1 O5 59.7(5) . .
O2 K1 O5 158.1(5) . .
O3 K1 O5 112.0(5) . .
O1 K1 O5 115.4(5) . .
O6 K1 Te1B 103.1(5) . .
O4 K1 Te1B 87.5(4) . .
O2 K1 Te1B 100.7(4) . .
O3 K1 Te1B 102.1(5) . .
O1 K1 Te1B 109.7(4) . .
O5 K1 Te1B 100.9(4) . .
O6 K1 Te1A 91.0(3) . .
O4 K1 Te1A 90.1(3) . .
O2 K1 Te1A 110.3(3) . .
O3 K1 Te1A 113.8(3) . .
O1 K1 Te1A 106.9(3) . .
O5 K1 Te1A 91.6(3) . .
Te1B K1 Te1A 12.6(3) . .
O7 K2 O9 120.7(5) . .
O7 K2 O11 118.7(5) . .
O9 K2 O11 117.9(5) . .
O7 K2 O10 157.4(5) . .
O9 K2 O10 59.5(5) . .
O11 K2 O10 58.8(5) . .
O7 K2 O12 59.5(5) . .
O9 K2 O12 163.6(5) . .
O11 K2 O12 59.3(5) . .
O10 K2 O12 113.3(5) . .
O7 K2 O8 60.6(5) . .
O9 K2 O8 60.1(5) . .
O11 K2 O8 165.0(5) . .
O10 K2 O8 115.3(5) . .
O12 K2 O8 117.8(5) . .
O7 K2 Te2B 90.1(4) . .
O9 K2 Te2B 87.3(4) . .
O11 K2 Te2B 109.1(4) . .
O10 K2 Te2B 112.2(4) . .
O12 K2 Te2B 109.1(4) . .
O8 K2 Te2B 85.9(4) . .
O7 K2 Te2A 84.7(3) . .
O9 K2 Te2A 96.8(3) . .
O11 K2 Te2A 104.9(4) . .
O10 K2 Te2A 117.9(3) . .
O12 K2 Te2A 99.6(3) . .
O8 K2 Te2A 90.1(3) . .
Te2B K2 Te2A 9.5(3) . .
O7 K2 C50 42.2(5) . .
O9 K2 C50 79.9(5) . .
O11 K2 C50 160.8(6) . .
O10 K2 C50 136.9(6) . .
O12 K2 C50 101.6(6) . .
O8 K2 C50 21.7(5) . .
Te2B K2 C50 77.1(5) . .
Te2A K2 C50 78.2(4) . .
O22 K4 O20 118.9(5) . .
O22 K4 O23 60.3(5) . .
O20 K4 O23 156.1(5) . .
O22 K4 O24 119.3(5) . .
O20 K4 O24 117.3(5) . .
O23 K4 O24 59.2(5) . .
O22 K4 O19 164.2(5) . .
O20 K4 O19 59.5(5) . .
O23 K4 O19 114.1(5) . .
O24 K4 O19 58.1(5) . .
O22 K4 O21 58.7(5) . .
O20 K4 O21 60.3(5) . .
O23 K4 O21 112.3(5) . .
O24 K4 O21 156.1(5) . .
O19 K4 O21 116.4(5) . .
O22 K4 Te4A 79.3(3) . .
O20 K4 Te4A 99.3(3) . .
O23 K4 Te4A 103.7(4) . .
O24 K4 Te4A 112.3(3) . .
O19 K4 Te4A 116.4(3) . .
O21 K4 Te4A 91.2(3) . .
O16 K3 O18 119.6(5) . .
O16 K3 O17 60.2(5) . .
O18 K3 O17 59.4(5) . .
O16 K3 O15 59.4(5) . .
O18 K3 O15 157.6(5) . .
O17 K3 O15 115.1(5) . .
O16 K3 O13 149.7(5) . .
O18 K3 O13 58.6(5) . .
O17 K3 O13 110.1(5) . .
O15 K3 O13 109.8(5) . .
O16 K3 O14 115.7(5) . .
O18 K3 O14 116.1(5) . .
O17 K3 O14 151.4(5) . .
O15 K3 O14 56.8(4) . .
O13 K3 O14 57.6(4) . .
O16 K3 Te3B 82.2(7) . .
O18 K3 Te3B 90.6(12) . .
O17 K3 Te3B 81.7(8) . .
O15 K3 Te3B 110.7(12) . .
O13 K3 Te3B 126.7(8) . .
O14 K3 Te3B 126.8(8) . .
O16 K3 Te3A 85.2(3) . .
O18 K3 Te3A 90.4(3) . .
O17 K3 Te3A 84.5(4) . .
O15 K3 Te3A 111.3(3) . .
O13 K3 Te3A 124.0(3) . .
O14 K3 Te3A 124.1(3) . .
Te3B K3 Te3A 3.4(4) . .
Si1 N1 Si2 117.6(8) . .
Si1 N1 Th1B 103.0(7) . .
Si2 N1 Th1B 137.8(8) . .
Si1 N1 Th1A 115.8(7) . .
Si2 N1 Th1A 126.3(8) . .
Th1B N1 Th1A 13.7(3) . .
Si3 N2 Si4 117.2(8) . .
Si3 N2 Th1A 129.5(7) . .
Si4 N2 Th1A 113.2(7) . .
Si3 N2 Th1B 129.6(7) . .
Si4 N2 Th1B 112.2(7) . .
Th1A N2 Th1B 13.0(2) . .
Si5 N3 Si6 118.9(9) . .
Si5 N3 Th1A 124.0(8) . .
Si6 N3 Th1A 116.8(7) . .
Si5 N3 Th1B 117.3(7) . .
Si6 N3 Th1B 123.5(7) . .
Th1A N3 Th1B 6.74(19) . .
Si7 N4 Si8 117.8(8) . .
Si7 N4 Th2A 115.6(7) . .
Si8 N4 Th2A 126.3(8) . .
Si7 N4 Th2B 102.5(7) . .
Si8 N4 Th2B 139.5(8) . .
Th2A N4 Th2B 13.3(2) . .
Si10 N5 Si9 120.2(9) . .
Si10 N5 Th2A 123.7(8) . .
Si9 N5 Th2A 116.0(7) . .
Si10 N5 Th2B 121.8(7) . .
Si9 N5 Th2B 117.5(7) . .
Th2A N5 Th2B 4.69(16) . .
Si11 N6 Si12 116.5(8) . .
Si11 N6 Th2B 131.0(8) . .
Si12 N6 Th2B 111.2(7) . .
Si11 N6 Th2A 129.6(7) . .
Si12 N6 Th2A 113.8(7) . .
Th2B N6 Th2A 12.9(2) . .
Si14 N7 Si13 119.7(8) . .
Si14 N7 Th3A 115.0(7) . .
Si13 N7 Th3A 125.2(7) . .
Si14 N7 Th3B 105.8(7) . .
Si13 N7 Th3B 134.5(7) . .
Th3A N7 Th3B 9.3(2) . .
Si16 N8 Si15 118.5(8) . .
Si16 N8 Th3B 117.3(8) . .
Si15 N8 Th3B 123.3(8) . .
Si16 N8 Th3A 124.4(8) . .
Si15 N8 Th3A 117.0(7) . .
Th3B N8 Th3A 9.5(2) . .
Si18 N9 Si17 117.4(8) . .
Si18 N9 Th3A 128.7(8) . .
Si17 N9 Th3A 113.7(7) . .
Si18 N9 Th3B 129.1(8) . .
Si17 N9 Th3B 112.6(7) . .
Th3A N9 Th3B 5.2(2) . .
Si19 N10 Si20 117.6(8) . .
Si19 N10 Th4A 125.6(7) . .
Si20 N10 Th4A 116.8(7) . .
Si19 N10 Th4B 117.4(7) . .
Si20 N10 Th4B 124.3(7) . .
Th4A N10 Th4B 12.70(18) . .
Si22 N11 Si21 119.4(8) . .
Si22 N11 Th4B 116.6(8) . .
Si21 N11 Th4B 123.4(9) . .
Si22 N11 Th4A 115.7(7) . .
Si21 N11 Th4A 124.8(8) . .
Th4B N11 Th4A 12.1(3) . .
Si23 N12 Si24 120.8(8) . .
Si23 N12 Th4B 112.4(7) . .
Si24 N12 Th4B 126.8(8) . .
Si23 N12 Th4A 128.1(7) . .
Si24 N12 Th4A 111.0(7) . .
Th4B N12 Th4A 15.8(2) . .
C30 O1 C19 115.2(18) . .
C30 O1 K1 109.7(13) . .
C19 O1 K1 107.9(13) . .
C20 O2 C21 112.1(18) . .
C20 O2 K1 117.9(13) . .
C21 O2 K1 118.8(15) . .
C23 O3 C22 109.6(19) . .
C23 O3 K1 111.3(14) . .
C22 O3 K1 113.1(14) . .
C24 O4 C25 111.9(18) . .
C24 O4 K1 119.3(14) . .
C25 O4 K1 118.7(14) . .
C26 O5 C27 110.6(18) . .
C26 O5 K1 104.7(14) . .
C27 O5 K1 109.0(15) . .
C28 O6 C29 112.7(18) . .
C28 O6 K1 121.4(14) . .
C29 O6 K1 120.4(13) . .
C60 O7 C49 114.6(19) . .
C60 O7 K2 121.3(14) . .
C49 O7 K2 118.7(14) . .
C50 O8 C51 114.8(18) . .
C50 O8 K2 106.6(14) . .
C51 O8 K2 105.4(13) . .
C52 O9 C53 113.6(19) . .
C52 O9 K2 118.9(15) . .
C53 O9 K2 117.0(14) . .
C54 O10 C55 113.5(19) . .
C54 O10 K2 114.3(15) . .
C55 O10 K2 114.0(14) . .
C56 O11 C57 114.6(19) . .
C56 O11 K2 116.4(15) . .
C57 O11 K2 117.2(14) . .
C58 O12 C59 110.3(19) . .
C58 O12 K2 108.7(14) . .
C59 O12 K2 111.2(13) . .
C79 O13 C90 110.5(19) . .
C79 O13 K3 116.2(13) . .
C90 O13 K3 108.3(13) . .
C80 O14 C81 109.2(18) . .
C80 O14 K3 117.7(15) . .
C81 O14 K3 118.7(14) . .
C82 O15 C83 112.5(18) . .
C82 O15 K3 113.7(13) . .
C83 O15 K3 109.5(14) . .
C85 O16 C84 113.5(19) . .
C85 O16 K3 118.0(14) . .
C84 O16 K3 119.3(14) . .
C86 O17 C87 110.6(19) . .
C86 O17 K3 108.5(14) . .
C87 O17 K3 108.6(13) . .
C89 O18 C88 113.0(19) . .
C89 O18 K3 120.9(13) . .
C88 O18 K3 118.2(14) . .
C109 O19 C120 114.8(19) . .
C109 O19 K4 106.3(14) . .
C120 O19 K4 113.5(13) . .
C111 O20 C110 114.8(19) . .
C111 O20 K4 119.7(16) . .
C110 O20 K4 118.3(13) . .
C113 O21 C112 111.1(18) . .
C113 O21 K4 105.7(13) . .
C112 O21 K4 107.7(13) . .
C115 O22 C114 114.7(18) . .
C115 O22 K4 117.7(15) . .
C114 O22 K4 121.4(14) . .
C117 O23 C116 109.5(19) . .
C117 O23 K4 114.8(14) . .
C116 O23 K4 107.6(13) . .
C118 O24 C119 108.3(18) . .
C118 O24 K4 114.8(14) . .
C119 O24 K4 120.3(14) . .
N1 Si1 C3 113.0(9) . .
N1 Si1 C2 113.1(9) . .
C3 Si1 C2 108.6(10) . .
N1 Si1 C1 109.2(8) . .
C3 Si1 C1 105.3(10) . .
C2 Si1 C1 107.2(10) . .
N1 Si2 C5 111.6(9) . .
N1 Si2 C6 111.7(9) . .
C5 Si2 C6 106.9(12) . .
N1 Si2 C4 112.9(9) . .
C5 Si2 C4 105.9(12) . .
C6 Si2 C4 107.4(10) . .
N2 Si3 C7 110.3(9) . .
N2 Si3 C9 111.4(10) . .
C7 Si3 C9 107.3(12) . .
N2 Si3 C8 114.5(9) . .
C7 Si3 C8 106.2(11) . .
C9 Si3 C8 106.6(11) . .
N2 Si4 C12 110.0(8) . .
N2 Si4 C10 115.0(9) . .
C12 Si4 C10 104.2(9) . .
N2 Si4 C11 110.4(9) . .
C12 Si4 C11 108.0(9) . .
C10 Si4 C11 109.0(9) . .
N3 Si5 C15 112.9(8) . .
N3 Si5 C14 110.0(9) . .
C15 Si5 C14 109.9(10) . .
N3 Si5 C13 114.1(9) . .
C15 Si5 C13 105.4(10) . .
C14 Si5 C13 104.0(10) . .
N3 Si6 C17 115.4(9) . .
N3 Si6 C16 113.8(9) . .
C17 Si6 C16 106.5(10) . .
N3 Si6 C18 106.0(9) . .
C17 Si6 C18 104.3(10) . .
C16 Si6 C18 110.4(10) . .
N4 Si7 C32 113.4(9) . .
N4 Si7 C31 108.6(8) . .
C32 Si7 C31 106.8(10) . .
N4 Si7 C33 112.8(9) . .
C32 Si7 C33 107.1(10) . .
C31 Si7 C33 107.7(10) . .
N4 Si8 C36 112.6(9) . .
N4 Si8 C34 114.1(9) . .
C36 Si8 C34 106.0(10) . .
N4 Si8 C35 112.8(9) . .
C36 Si8 C35 107.9(12) . .
C34 Si8 C35 102.7(12) . .
N5 Si9 C37 116.8(9) . .
N5 Si9 C39 111.8(10) . .
C37 Si9 C39 107.9(12) . .
N5 Si9 C38 108.4(9) . .
C37 Si9 C38 101.7(11) . .
C39 Si9 C38 109.6(12) . .
N5 Si10 C41 113.9(8) . .
N5 Si10 C42 110.8(8) . .
C41 Si10 C42 105.2(9) . .
N5 Si10 C40 113.3(8) . .
C41 Si10 C40 105.2(9) . .
C42 Si10 C40 107.8(9) . .
N6 Si11 C45 112.2(9) . .
N6 Si11 C44 111.2(8) . .
C45 Si11 C44 104.8(10) . .
N6 Si11 C43 115.9(9) . .
C45 Si11 C43 105.4(10) . .
C44 Si11 C43 106.5(10) . .
N6 Si12 C48 111.6(9) . .
N6 Si12 C46 109.2(9) . .
C48 Si12 C46 107.6(10) . .
N6 Si12 C47 114.0(9) . .
C48 Si12 C47 109.0(10) . .
C46 Si12 C47 105.0(10) . .
N7 Si13 C61 112.2(8) . .
N7 Si13 C62 112.6(9) . .
C61 Si13 C62 107.7(10) . .
N7 Si13 C63 114.1(9) . .
C61 Si13 C63 103.4(10) . .
C62 Si13 C63 106.1(10) . .
N7 Si14 C66 109.9(8) . .
N7 Si14 C64 111.6(9) . .
C66 Si14 C64 105.4(10) . .
N7 Si14 C65 113.8(10) . .
C66 Si14 C65 106.6(12) . .
C64 Si14 C65 109.1(12) . .
N8 Si15 C69 114.4(9) . .
N8 Si15 C68 116.7(10) . .
C69 Si15 C68 105.7(12) . .
N8 Si15 C67 104.9(9) . .
C69 Si15 C67 110.3(13) . .
C68 Si15 C67 104.3(11) . .
N8 Si16 C72 110.9(8) . .
N8 Si16 C71 113.3(8) . .
C72 Si16 C71 108.3(9) . .
N8 Si16 C70 115.0(8) . .
C72 Si16 C70 104.1(9) . .
C71 Si16 C70 104.6(10) . .
N9 Si17 C75 111.1(8) . .
N9 Si17 C74 113.3(8) . .
C75 Si17 C74 106.5(10) . .
N9 Si17 C73 112.2(10) . .
C75 Si17 C73 106.1(10) . .
C74 Si17 C73 107.2(10) . .
N9 Si18 C76 111.4(9) . .
N9 Si18 C78 114.7(9) . .
C76 Si18 C78 103.7(10) . .
N9 Si18 C77 113.6(8) . .
C76 Si18 C77 105.7(10) . .
C78 Si18 C77 107.0(10) . .
N10 Si19 C93 108.9(9) . .
N10 Si19 C92 116.0(8) . .
C93 Si19 C92 105.9(11) . .
N10 Si19 C91 113.8(8) . .
C93 Si19 C91 105.4(10) . .
C92 Si19 C91 106.1(10) . .
N10 Si20 C94 109.5(9) . .
N10 Si20 C96 114.7(9) . .
C94 Si20 C96 105.5(10) . .
N10 Si20 C95 111.8(10) . .
C94 Si20 C95 110.0(13) . .
C96 Si20 C95 105.1(11) . .
N11 Si21 C98 112.8(9) . .
N11 Si21 C97 113.8(9) . .
C98 Si21 C97 109.0(11) . .
N11 Si21 C121 110.2(10) . .
C98 Si21 C121 108.2(12) . .
C97 Si21 C121 102.2(13) . .
N11 Si22 C101 113.0(9) . .
N11 Si22 C100 114.2(9) . .
C101 Si22 C100 106.8(10) . .
N11 Si22 C102 110.8(8) . .
C101 Si22 C102 108.9(9) . .
C100 Si22 C102 102.6(9) . .
N12 Si23 C104 109.7(8) . .
N12 Si23 C103 112.2(9) . .
C104 Si23 C103 109.0(10) . .
N12 Si23 C105 116.0(8) . .
C104 Si23 C105 103.2(10) . .
C103 Si23 C105 106.3(10) . .
N12 Si24 C106 113.6(9) . .
N12 Si24 C107 111.8(9) . .
C106 Si24 C107 109.2(10) . .
N12 Si24 C108 110.3(8) . .
C106 Si24 C108 103.7(10) . .
C107 Si24 C108 107.8(10) . .
Th1A Te1A K1 156.24(10) . .
Th2A Te2A K2 160.78(8) . .
Th3A Te3A K3 134.04(10) . .
Th4A Te4A K4 149.56(8) . .
N1 Th1A N3 115.0(5) . .
N1 Th1A N2 111.6(5) . .
N3 Th1A N2 113.2(5) . .
N1 Th1A Te1A 101.1(4) . .
N3 Th1A Te1A 105.6(3) . .
N2 Th1A Te1A 109.5(4) . .
N4 Th2A N6 112.0(5) . .
N4 Th2A N5 115.3(5) . .
N6 Th2A N5 111.4(5) . .
N4 Th2A Te2A 100.1(4) . .
N6 Th2A Te2A 111.6(3) . .
N5 Th2A Te2A 105.6(3) . .
N9 Th3A N8 115.8(5) . .
N9 Th3A N7 115.7(5) . .
N8 Th3A N7 110.4(5) . .
N9 Th3A Te3A 100.7(4) . .
N8 Th3A Te3A 103.7(4) . .
N7 Th3A Te3A 109.2(4) . .
N10 Th4A N11 114.5(5) . .
N10 Th4A N12 111.2(5) . .
N11 Th4A N12 111.7(5) . .
N10 Th4A Te4A 109.5(3) . .
N11 Th4A Te4A 101.3(4) . .
N12 Th4A Te4A 108.0(3) . .
O9 C53 C54 109(2) . .
C135 O101 C135 180(2) . 2_656
C135 O101 C136 52(4) . .
C135 O101 C136 128(4) 2_656 .
C135 O101 C136 128(4) . 2_656
C135 O101 C136 52(4) 2_656 2_656
C136 O101 C136 180.0(2) . 2_656
C132 O100 C131 108(3) . .
O100 C132 C133 111(4) . .
O100 C131 C130 104(3) . .
C99A O102 C99A 179.995(8) 2 .
C99A O102 C99B 66(3) 2 2
C99A O102 C99B 114(3) . 2
C99A O102 C99B 114(3) 2 .
C99A O102 C99B 66(3) . .
C99B O102 C99B 179.994(6) 2 .
C99B C134 C99A 62(2) . .
O102 C99B C134 116(3) . .
O101 C136 C137 129(4) . .
O101 C135 C137 130(4) . .
N1 Th1B N2 112.0(6) . .
N1 Th1B N3 103.4(6) . .
N2 Th1B N3 95.2(5) . .
N1 Th1B Te1B 106.1(6) . .
N2 Th1B Te1B 124.7(5) . .
N3 Th1B Te1B 113.4(5) . .
Th1B Te1B K1 137.9(7) . .
N6 Th2B N4 118.3(6) . .
N6 Th2B N5 101.4(5) . .
N4 Th2B N5 97.5(5) . .
N6 Th2B Te2B 120.7(6) . .
N4 Th2B Te2B 107.2(5) . .
N5 Th2B Te2B 108.4(5) . .
Th2B Te2B K2 155.8(5) . .
N8 Th3B N7 112.3(7) . .
N8 Th3B N9 108.2(6) . .
N7 Th3B N9 102.7(5) . .
N8 Th3B Te3B 117.8(10) . .
N7 Th3B Te3B 115.3(15) . .
N9 Th3B Te3B 97.9(10) . .
Th3B Te3B K3 122.8(8) . .
N11 Th4B N12 136.5(7) . .
N11 Th4B N10 118.9(6) . .
N12 Th4B N10 101.7(5) . .
N11 Th4B Te4B 81.7(5) . .
N12 Th4B Te4B 103.7(5) . .
N10 Th4B Te4B 104.7(5) . .
C136 C137 C135 49(4) . .

loop_
_geom_bond_atom_site_label_1
_geom_bond_atom_site_label_2
_geom_bond_distance
_geom_bond_site_symmetry_2
C99A O102 1.446(10) .
C99A C134 1.538(10) .
C1 Si1 1.90(2) .
C2 Si1 1.87(2) .
C3 Si1 1.86(2) .
C4 Si2 1.91(2) .
C5 Si2 1.86(2) .
C6 Si2 1.86(2) .
C7 Si3 1.85(3) .
C8 Si3 1.89(3) .
C9 Si3 1.86(2) .
C10 Si4 1.88(2) .
C11 Si4 1.89(2) .
C12 Si4 1.85(2) .
C13 Si5 1.86(2) .
C14 Si5 1.86(2) .
C15 Si5 1.83(2) .
C16 Si6 1.87(2) .
C17 Si6 1.87(2) .
C18 Si6 1.88(2) .
C19 C20 1.40(3) .
C19 O1 1.47(3) .
C20 O2 1.42(3) .
C21 O2 1.42(3) .
C21 C22 1.51(4) .
C22 O3 1.45(3) .
C23 O3 1.37(3) .
C23 C24 1.49(3) .
C24 O4 1.42(3) .
C25 O4 1.44(3) .
C25 C26 1.50(3) .
C26 O5 1.40(3) .
C27 O5 1.43(3) .
C27 C28 1.49(4) .
C28 O6 1.45(3) .
C29 O6 1.47(3) .
C29 C30 1.51(3) .
C30 O1 1.39(3) .
C31 Si7 1.87(2) .
C32 Si7 1.87(2) .
C33 Si7 1.88(2) .
C34 Si8 1.88(2) .
C35 Si8 1.90(2) .
C36 Si8 1.88(2) .
C37 Si9 1.87(3) .
C38 Si9 1.94(2) .
C39 Si9 1.87(3) .
C40 Si10 1.88(2) .
C41 Si10 1.86(2) .
C42 Si10 1.873(19) .
C43 Si11 1.89(3) .
C44 Si11 1.87(2) .
C45 Si11 1.85(2) .
C46 Si12 1.87(2) .
C47 Si12 1.89(2) .
C48 Si12 1.85(2) .
C49 O7 1.42(3) .
C49 C50 1.49(3) .
C50 O8 1.36(3) .
C50 K2 3.53(2) .
C51 O8 1.42(3) .
C51 C52 1.50(4) .
C52 O9 1.41(3) .
C54 O10 1.35(3) .
C54 C53 1.48(3) .
C55 O10 1.43(3) .
C55 C56 1.44(3) .
C56 O11 1.37(3) .
C57 O11 1.43(3) .
C57 C58 1.49(3) .
C58 O12 1.39(3) .
C59 O12 1.41(3) .
C59 C60 1.51(3) .
C60 O7 1.40(3) .
C61 Si13 1.87(2) .
C62 Si13 1.89(2) .
C63 Si13 1.90(2) .
C64 Si14 1.88(2) .
C65 Si14 1.89(3) .
C66 Si14 1.88(2) .
C67 Si15 1.99(2) .
C68 Si15 1.86(2) .
C69 Si15 1.85(3) .
C70 Si16 1.88(2) .
C71 Si16 1.88(2) .
C72 Si16 1.877(19) .
C73 Si17 1.89(2) .
C74 Si17 1.88(2) .
C75 Si17 1.87(2) .
C76 Si18 1.83(2) .
C77 Si18 1.89(2) .
C78 Si18 1.87(2) .
C79 O13 1.38(3) .
C79 C80 1.55(3) .
C80 O14 1.41(3) .
C81 O14 1.42(3) .
C81 C82 1.51(3) .
C82 O15 1.42(3) .
C83 O15 1.43(3) .
C83 C84 1.49(3) .
C84 O16 1.43(3) .
C85 O16 1.41(3) .
C85 C86 1.50(4) .
C86 O17 1.43(3) .
C87 C88 1.45(4) .
C87 O17 1.48(3) .
C88 O18 1.41(3) .
C89 O18 1.40(3) .
C89 C90 1.49(3) .
C90 O13 1.44(3) .
C91 Si19 1.88(2) .
C92 Si19 1.86(2) .
C93 Si19 1.85(2) .
C94 Si20 1.84(2) .
C95 Si20 1.88(2) .
C96 Si20 1.86(2) .
C97 Si21 1.85(2) .
C98 Si21 1.84(2) .
C121 Si21 1.88(2) .
C100 Si22 1.87(2) .
C101 Si22 1.87(2) .
C102 Si22 1.891(19) .
C103 Si23 1.88(2) .
C104 Si23 1.85(2) .
C105 Si23 1.89(2) .
C106 Si24 1.84(2) .
C107 Si24 1.88(2) .
C108 Si24 1.89(2) .
C109 O19 1.37(3) .
C109 C110 1.48(3) .
C110 O20 1.43(3) .
C111 O20 1.37(3) .
C111 C112 1.52(4) .
C112 O21 1.42(3) .
C113 O21 1.41(3) .
C113 C114 1.49(3) .
C114 O22 1.40(3) .
C115 O22 1.39(3) .
C115 C116 1.52(3) .
C116 O23 1.44(3) .
C117 O23 1.42(3) .
C117 C118 1.53(4) .
C118 O24 1.43(3) .
C119 O24 1.43(3) .
C119 C120 1.50(4) .
C120 O19 1.42(3) .
K1 O6 2.768(17) .
K1 O4 2.775(16) .
K1 O2 2.788(16) .
K1 O3 2.840(16) .
K1 O1 2.849(16) .
K1 O5 2.936(16) .
K1 Te1B 3.438(16) .
K1 Te1A 3.448(4) .
K2 O7 2.756(17) .
K2 O9 2.804(17) .
K2 O11 2.813(16) .
K2 O10 2.834(16) .
K2 O12 2.837(16) .
K2 O8 2.894(16) .
K2 Te2B 3.278(14) .
K2 Te2A 3.437(4) .
K4 O22 2.764(16) .
K4 O20 2.775(17) .
K4 O23 2.803(17) .
K4 O24 2.819(16) .
K4 O19 2.866(16) .
K4 O21 2.904(16) .
K4 Te4A 3.453(4) .
K3 O16 2.775(16) .
K3 O18 2.803(16) .
K3 O17 2.828(18) .
K3 O15 2.853(17) .
K3 O13 2.898(16) .
K3 O14 2.927(17) .
K3 Te3B 3.485(18) .
K3 Te3A 3.518(4) .
N1 Si1 1.747(15) .
N1 Si2 1.750(15) .
N1 Th1B 2.189(16) .
N1 Th1A 2.334(13) .
N2 Si3 1.708(15) .
N2 Si4 1.764(14) .
N2 Th1A 2.344(14) .
N2 Th1B 2.473(16) .
N3 Si5 1.737(15) .
N3 Si6 1.744(15) .
N3 Th1A 2.336(14) .
N3 Th1B 2.806(17) .
N4 Si7 1.720(15) .
N4 Si8 1.734(14) .
N4 Th2A 2.328(13) .
N4 Th2B 2.384(15) .
N5 Si10 1.722(15) .
N5 Si9 1.745(15) .
N5 Th2A 2.348(14) .
N5 Th2B 2.852(16) .
N6 Si11 1.724(15) .
N6 Si12 1.756(14) .
N6 Th2B 2.122(15) .
N6 Th2A 2.343(14) .
N7 Si14 1.723(14) .
N7 Si13 1.730(15) .
N7 Th3A 2.364(13) .
N7 Th3B 2.431(17) .
N8 Si16 1.741(15) .
N8 Si15 1.743(15) .
N8 Th3B 2.203(18) .
N8 Th3A 2.325(14) .
N9 Si18 1.699(15) .
N9 Si17 1.775(15) .
N9 Th3A 2.314(13) .
N9 Th3B 2.638(16) .
N10 Si19 1.689(15) .
N10 Si20 1.798(15) .
N10 Th4A 2.313(14) .
N10 Th4B 2.649(16) .
N11 Si22 1.719(15) .
N11 Si21 1.752(15) .
N11 Th4B 1.851(16) .
N11 Th4A 2.321(13) .
N12 Si23 1.695(15) .
N12 Si24 1.747(14) .
N12 Th4B 2.314(15) .
N12 Th4A 2.357(14) .
O9 C53 1.42(3) .
Te1A Th1A 2.9530(15) .
Te2A Th2A 2.9330(13) .
Te3A Th3A 2.9301(16) .
Te4A Th4A 2.9330(13) .
O101 C135 1.445(10) .
O101 C135 1.445(10) 2_656
O101 C136 1.454(10) .
O101 C136 1.454(10) 2_656
O100 C132 1.443(10) .
O100 C131 1.449(10) .
C132 C133 1.537(10) .
C131 C130 1.535(10) .
O102 C99A 1.446(10) 2
O102 C99B 1.450(10) 2
O102 C99B 1.450(10) .
C134 C99B 1.535(10) .
C136 C137 1.538(10) .
C135 C137 1.540(10) .
Th1B Te1B 2.946(17) .
Th2B Te2B 2.939(15) .
Th3B Te3B 2.863(17) .
Te4B Th4B 2.963(11) .
